data_4117735
loop_
_publ_author_name
'Michael M. Bittner'
'Sergey V. Lindeman'
'Adam T. Fiedler'

_publ_contact_author_name
;
;
_publ_section_title
;
 A Synthetic Model of the Putative Fe(II)-Iminobenzosemiquinonate
 Intermediate in the Catalytic Cycle of o-Aminophenol Dioxygenases
;
_journal_name_full 'Journal of the American Chemical Society'
_journal_page_first 5460
_journal_page_last 5463
_journal_paper_doi 10.1021/ja212163t
_journal_volume 134
_journal_year 2012
_chemical_formula_moiety 'F6 Sb, C59 H55 B Fe N7 O, 0.5(C2 H4 Cl2)'
_chemical_formula_sum 'C60 H57 B Cl F6 Fe N7 O Sb'
_chemical_formula_weight 1229.99
_chemical_name_systematic
;
 ? 
;
_space_group_crystal_system monoclinic
_space_group_IT_number 14
_space_group_name_Hall '-P 2ybc'
_space_group_name_H-M_alt 'P 1 21/c 1'
_symmetry_space_group_name_Hall '-P 2ybc'
_symmetry_space_group_name_H-M 'P 1 21/c 1'
_atom_sites_solution_hydrogens geom
_atom_sites_solution_primary direct
_atom_sites_solution_secondary difmap
_audit_creation_date 2011-09-21
_audit_creation_method
;
  Olex2 1.1
  (compiled 2011.09.07 svn.r1971, GUI svn.r3853)
;
_cell_angle_alpha 90.00
_cell_angle_beta 97.218(3)
_cell_angle_gamma 90.00
_cell_formula_units_Z 8
_cell_length_a 39.2370(12)
_cell_length_b 13.8346(4)
_cell_length_c 20.7143(5)
_cell_measurement_reflns_used 11705
_cell_measurement_temperature 101.1
_cell_measurement_theta_max 73.7973
_cell_measurement_theta_min 3.3146
_cell_volume 11155.2(5)
_computing_cell_refinement
;
CrysAlisPro, Agilent Technologies,
Version 1.171.34.46 (release 25-11-2010 CrysAlis171 .NET)
(compiled Nov 25 2010,17:55:46)
;
_computing_data_collection
;
CrysAlisPro, Agilent Technologies,
Version 1.171.34.46 (release 25-11-2010 CrysAlis171 .NET)
(compiled Nov 25 2010,17:55:46)
;
_computing_data_reduction
;
CrysAlisPro, Agilent Technologies,
Version 1.171.34.46 (release 25-11-2010 CrysAlis171 .NET)
(compiled Nov 25 2010,17:55:46)
;
_computing_molecular_graphics
;
O. V. Dolomanov, L. J. Bourhis, R. J. Gildea, J. A. K. Howard and H. Puschmann,
OLEX2: a complete structure solution, refinement and analysis program.
J. Appl. Cryst. (2009). 42, 339-341.
;
_computing_publication_material
;
O. V. Dolomanov, L. J. Bourhis, R. J. Gildea, J. A. K. Howard and H. Puschmann,
OLEX2: a complete structure solution, refinement and analysis program.
J. Appl. Cryst. (2009). 42, 339-341.
;
_computing_structure_refinement
;
olex2.refine (L.J. Bourhis, O.V. Dolomanov, R.J. Gildea, J.A.K. Howard,
H. Puschmann, in preparation, 2011)
;
_computing_structure_solution 'SHELXS-97 (Sheldrick, 2008)'
_diffrn_ambient_temperature 101.1
_diffrn_detector_area_resol_mean 10.3756
_diffrn_measured_fraction_theta_full 0.974
_diffrn_measured_fraction_theta_max 0.954
_diffrn_measurement_details
;
  1 omega -117.00  -14.00   0.5000    8.0000
omega____ theta____ kappa____ phi______ frames
    -      -40.6487  -37.0000  120.0000 206

  2 omega  -95.00  -12.00   0.5000    8.0000
omega____ theta____ kappa____ phi______ frames
    -      -40.6487  125.0000 -150.0000 166

  3 omega  -65.00   -1.00   0.5000    8.0000
omega____ theta____ kappa____ phi______ frames
    -      -40.6487   37.0000   90.0000 128

  4 omega   38.00   67.00   0.5000   32.0000
omega____ theta____ kappa____ phi______ frames
    -      107.0378  -45.0000  -90.0000 58

  5 omega  117.00  177.00   0.5000   32.0000
omega____ theta____ kappa____ phi______ frames
    -      107.0378  125.0000    0.0000 120

  6 omega   87.00  113.00   0.5000   32.0000
omega____ theta____ kappa____ phi______ frames
    -      107.0378 -117.0000 -144.0000 52

  7 omega  101.00  165.00   0.5000   32.0000
omega____ theta____ kappa____ phi______ frames
    -      107.0378  117.0000  -35.0000 128

  8 omega   97.00  177.00   0.5000   32.0000
omega____ theta____ kappa____ phi______ frames
    -      107.0378  125.0000 -120.0000 160

  9 omega  138.00  175.00   0.5000   32.0000
omega____ theta____ kappa____ phi______ frames
    -      107.0378   45.0000  150.0000 74

 10 omega   32.00   66.00   0.5000   32.0000
omega____ theta____ kappa____ phi______ frames
    -      107.0378  -45.0000  -60.0000 68

 11 omega   50.00   84.00   0.5000   32.0000
omega____ theta____ kappa____ phi______ frames
    -      107.0378 -117.0000   56.0000 68

 12 omega   83.00  178.00   0.5000   32.0000
omega____ theta____ kappa____ phi______ frames
    -      107.0378   45.0000  -60.0000 190

 13 omega  -65.50   -7.00   0.5000    8.0000
omega____ theta____ kappa____ phi______ frames
    -      -40.6487  -77.0000  -60.0000 117

 14 omega -117.00  -14.00   0.5000    8.0000
omega____ theta____ kappa____ phi______ frames
    -      -40.6487  -37.0000   30.0000 206

 15 omega   23.00   98.00   0.5000    8.0000
omega____ theta____ kappa____ phi______ frames
    -       40.6487 -125.0000  150.0000 150

 16 omega   79.00  110.00   0.5000   32.0000
omega____ theta____ kappa____ phi______ frames
    -      107.0378   45.0000   60.0000 62
;
_diffrn_measurement_device_type 'SuperNova, Dual, Cu at zero, Atlas'
_diffrn_measurement_method '\w scans'
_diffrn_orient_matrix_UB_11 0.0014440000
_diffrn_orient_matrix_UB_12 -0.0189098000
_diffrn_orient_matrix_UB_13 -0.0728557000
_diffrn_orient_matrix_UB_21 -0.0056687000
_diffrn_orient_matrix_UB_22 0.1083914000
_diffrn_orient_matrix_UB_23 -0.0143698000
_diffrn_orient_matrix_UB_31 0.0390800000
_diffrn_orient_matrix_UB_32 0.0164138000
_diffrn_orient_matrix_UB_33 0.0100400000
_diffrn_radiation_monochromator mirror
_diffrn_radiation_type 'Cu K\a'
_diffrn_radiation_wavelength 1.5418
_diffrn_reflns_av_R_equivalents 0.0000
_diffrn_reflns_av_unetI/netI 0.1358
_diffrn_reflns_limit_h_max 46
_diffrn_reflns_limit_h_min -48
_diffrn_reflns_limit_k_max 17
_diffrn_reflns_limit_k_min -17
_diffrn_reflns_limit_l_max 25
_diffrn_reflns_limit_l_min -25
_diffrn_reflns_number 27278
_diffrn_reflns_theta_full 72.00
_diffrn_reflns_theta_max 74.51
_diffrn_reflns_theta_min 3.39
_diffrn_source 'SuperNova (Cu) X-ray Source'
_exptl_absorpt_coefficient_mu 6.936
_exptl_absorpt_correction_T_max 0.834
_exptl_absorpt_correction_T_min 0.203
_exptl_absorpt_correction_type gaussian
_exptl_absorpt_process_details
;
CrysAlisPro, Agilent Technologies,
Version 1.171.34.46 (release 25-11-2010 CrysAlis171 .NET)
(compiled Nov 25 2010,17:55:46)
numerical absorption correction based on gaussian integration over
            a multifaceted crystal model
;
_exptl_crystal_colour brown
_exptl_crystal_colour_primary brown
_exptl_crystal_density_diffrn 1.465
_exptl_crystal_description plate
_exptl_crystal_F_000 5016
_exptl_crystal_size_max 0.4331
_exptl_crystal_size_mid 0.2883
_exptl_crystal_size_min 0.0256
_refine_diff_density_max 2.035
_refine_diff_density_min -1.968
_refine_diff_density_rms 0.145
_refine_ls_extinction_method none
_refine_ls_goodness_of_fit_ref 1.026
_refine_ls_hydrogen_treatment mixed
_refine_ls_matrix_type full
_refine_ls_number_parameters 1418
_refine_ls_number_reflns 27278
_refine_ls_number_restraints 0
_refine_ls_restrained_S_all 1.026
_refine_ls_R_factor_all 0.1115
_refine_ls_R_factor_gt 0.0831
_refine_ls_shift/su_max 0.003
_refine_ls_shift/su_mean 0.000
_refine_ls_structure_factor_coef Fsqd
_refine_ls_weighting_details 'calc w=1/[\s^2^(Fo^2^)+(0.0947P)^2^+40.6762P] where P=(Fo^2^+2Fc^2^)/3'
_refine_ls_weighting_scheme calc
_refine_ls_wR_factor_gt 0.2089
_refine_ls_wR_factor_ref 0.2331
_reflns_number_gt 20009
_reflns_number_total 27278
_reflns_threshold_expression >2sigma(I)
_cod_data_source_file ja212163t_si_001_3.cif
_cod_data_source_block Complex3
_cod_database_code 4117735
_chemical_oxdiff_formula 'Fe C59 H55 N7 O B Sb F6 C H2 Cl'

loop_
_space_group_symop_id
_space_group_symop_operation_xyz
1 'x, y, z'
2 '-x, y+1/2, -z+1/2'
3 '-x, -y, -z'
4 'x, -y-1/2, z-1/2'

loop_
_atom_site_label
_atom_site_type_symbol
_atom_site_fract_x
_atom_site_fract_y
_atom_site_fract_z
_atom_site_U_iso_or_equiv
_atom_site_adp_type
_atom_site_occupancy
_atom_site_symmetry_multiplicity
_atom_site_calc_flag
_atom_site_refinement_flags
Sb1 Sb 0.069622(18) 0.86190(5) 0.35039(3) 0.04464(16) Uani 1 1 d .
F1 F 0.0372(3) 0.7669(7) 0.3573(6) 0.119(4) Uani 1 1 d .
F2 F 0.0752(3) 0.8168(6) 0.2675(5) 0.116(4) Uani 1 1 d .
F3 F 0.0359(3) 0.9451(8) 0.3197(5) 0.137(5) Uani 1 1 d .
F4 F 0.1023(2) 0.9578(5) 0.3418(5) 0.089(3) Uani 1 1 d .
F5 F 0.0671(2) 0.9066(5) 0.4341(3) 0.078(2) Uani 1 1 d .
F6 F 0.1048(2) 0.7790(6) 0.3807(5) 0.095(3) Uani 1 1 d .
Sb2 Sb 0.59741(2) 0.80844(4) 0.32314(4) 0.04808(18) Uani 1 1 d .
F7 F 0.6203(2) 0.9084(5) 0.3712(4) 0.073(2) Uani 1 1 d .
F8 F 0.6388(2) 0.7445(4) 0.3215(5) 0.075(2) Uani 1 1 d .
F9 F 0.5895(3) 0.7417(4) 0.3977(5) 0.081(3) Uani 1 1 d .
F10 F 0.5765(2) 0.7128(5) 0.2713(4) 0.087(3) Uani 1 1 d .
F11 F 0.55663(18) 0.8747(5) 0.3246(5) 0.082(3) Uani 1 1 d .
F12 F 0.6042(2) 0.8749(5) 0.2476(4) 0.089(3) Uani 1 1 d .
Fe1 Fe 0.33969(3) 0.79974(8) 0.59310(6) 0.0229(2) Uani 1 1 d .
O1 O 0.36283(15) 0.7094(4) 0.6667(3) 0.0353(13) Uani 1 1 d .
N1 N 0.32541(17) 0.6740(4) 0.5413(3) 0.0227(13) Uani 1 1 d .
N2 N 0.29095(17) 0.6702(5) 0.5191(3) 0.0263(14) Uani 1 1 d .
N3 N 0.29494(16) 0.8105(5) 0.6328(3) 0.0257(14) Uani 1 1 d .
N4 N 0.26565(16) 0.7954(4) 0.5896(3) 0.0235(13) Uani 1 1 d .
N5 N 0.31851(16) 0.8719(4) 0.5063(3) 0.0231(13) Uani 1 1 d .
N6 N 0.28669(16) 0.8423(4) 0.4826(3) 0.0232(13) Uani 1 1 d .
N7 N 0.3797(2) 0.8794(5) 0.6330(3) 0.0353(17) Uani 1 1 d .
H7 H 0.3842 0.9364 0.6171 0.042 Uiso 1 1 calc R
C1 C 0.2846(2) 0.5858(6) 0.4877(4) 0.0293(17) Uani 1 1 d .
C2 C 0.3148(2) 0.5337(6) 0.4900(4) 0.0320(18) Uani 1 1 d .
H2 H 0.3177 0.4709 0.4729 0.038 Uiso 1 1 calc R
C3 C 0.3403(2) 0.5933(5) 0.5231(4) 0.0289(17) Uani 1 1 d .
C4 C 0.2376(2) 0.8004(5) 0.6226(4) 0.0283(17) Uani 1 1 d .
C5 C 0.2496(2) 0.8187(6) 0.6869(4) 0.0291(17) Uani 1 1 d .
H5 H 0.2361 0.8250 0.7215 0.035 Uiso 1 1 calc R
C6 C 0.2842(2) 0.8259(6) 0.6916(4) 0.0263(16) Uani 1 1 d .
C7 C 0.2742(2) 0.8945(6) 0.4287(4) 0.0262(16) Uani 1 1 d .
C8 C 0.2996(2) 0.9605(6) 0.4185(4) 0.0277(17) Uani 1 1 d .
H8 H 0.2987 1.0080 0.3852 0.033 Uiso 1 1 calc R
C9 C 0.3267(2) 0.9429(5) 0.4668(4) 0.0277(16) Uani 1 1 d .
C10 C 0.2505(2) 0.5589(6) 0.4554(5) 0.038(2) Uani 1 1 d .
C11 C 0.2210(3) 0.5679(7) 0.4840(6) 0.052(3) Uani 1 1 d .
H11 H 0.2230 0.5918 0.5274 0.063 Uiso 1 1 calc R
C12 C 0.1894(3) 0.5452(12) 0.4549(9) 0.093(6) Uani 1 1 d .
H12 H 0.1696 0.5518 0.4766 0.112 Uiso 1 1 calc R
C13 C 0.1872(3) 0.5090(9) 0.3869(8) 0.083(5) Uani 1 1 d .
H13 H 0.1656 0.4921 0.3636 0.099 Uiso 1 1 calc R
C14 C 0.2159(3) 0.5007(8) 0.3590(7) 0.062(3) Uani 1 1 d .
H14 H 0.2143 0.4768 0.3157 0.074 Uiso 1 1 calc R
C15 C 0.2478(2) 0.5252(6) 0.3901(5) 0.039(2) Uani 1 1 d .
H15 H 0.2676 0.5197 0.3683 0.047 Uiso 1 1 calc R
C16 C 0.3770(2) 0.5770(6) 0.5356(4) 0.0308(18) Uani 1 1 d .
C17 C 0.3903(2) 0.4826(6) 0.5410(4) 0.0332(19) Uani 1 1 d .
H17 H 0.3750 0.4292 0.5399 0.040 Uiso 1 1 calc R
C18 C 0.4251(2) 0.4666(6) 0.5480(5) 0.041(2) Uani 1 1 d .
H18 H 0.4338 0.4026 0.5519 0.050 Uiso 1 1 calc R
C19 C 0.4474(2) 0.5439(8) 0.5492(5) 0.046(2) Uani 1 1 d .
H19 H 0.4715 0.5325 0.5528 0.055 Uiso 1 1 calc R
C20 C 0.4350(2) 0.6388(7) 0.5451(5) 0.045(2) Uani 1 1 d .
H20 H 0.4504 0.6920 0.5466 0.054 Uiso 1 1 calc R
C21 C 0.4004(2) 0.6530(5) 0.5389(4) 0.0308(17) Uani 1 1 d .
H21 H 0.3920 0.7174 0.5367 0.037 Uiso 1 1 calc R
C22 C 0.2017(2) 0.7944(6) 0.5912(4) 0.0296(17) Uani 1 1 d .
C23 C 0.1901(2) 0.8384(6) 0.5326(4) 0.0305(17) Uani 1 1 d .
H23 H 0.2061 0.8716 0.5098 0.037 Uiso 1 1 calc R
C24 C 0.1569(2) 0.8355(8) 0.5070(5) 0.045(2) Uani 1 1 d .
H24 H 0.1500 0.8640 0.4657 0.054 Uiso 1 1 calc R
C25 C 0.1325(3) 0.7909(9) 0.5405(6) 0.052(3) Uani 1 1 d .
H25 H 0.1088 0.7922 0.5240 0.062 Uiso 1 1 calc R
C26 C 0.1438(3) 0.7452(7) 0.5975(6) 0.048(3) Uani 1 1 d .
H26 H 0.1277 0.7106 0.6194 0.058 Uiso 1 1 calc R
C27 C 0.1777(2) 0.7480(6) 0.6243(5) 0.0357(19) Uani 1 1 d .
H27 H 0.1846 0.7183 0.6652 0.043 Uiso 1 1 calc R
C28 C 0.3091(2) 0.8427(6) 0.7503(4) 0.0317(17) Uani 1 1 d .
C29 C 0.3077(2) 0.7861(6) 0.8053(4) 0.0327(19) Uani 1 1 d .
H29 H 0.2910 0.7361 0.8046 0.039 Uiso 1 1 calc R
C30 C 0.3308(2) 0.8024(7) 0.8621(5) 0.040(2) Uani 1 1 d .
H30 H 0.3295 0.7647 0.9000 0.048 Uiso 1 1 calc R
C31 C 0.3552(2) 0.8729(7) 0.8619(4) 0.038(2) Uani 1 1 d .
H31 H 0.3713 0.8824 0.8995 0.046 Uiso 1 1 calc R
C32 C 0.3567(2) 0.9312(7) 0.8077(5) 0.037(2) Uani 1 1 d .
H32 H 0.3736 0.9805 0.8083 0.045 Uiso 1 1 calc R
C33 C 0.3334(2) 0.9163(6) 0.7526(4) 0.0309(17) Uani 1 1 d .
H33 H 0.3339 0.9571 0.7159 0.037 Uiso 1 1 calc R
C34 C 0.2408(2) 0.8802(6) 0.3904(4) 0.0280(16) Uani 1 1 d .
C35 C 0.2285(2) 0.7887(6) 0.3687(4) 0.0293(17) Uani 1 1 d .
H35 H 0.2418 0.7326 0.3803 0.035 Uiso 1 1 calc R
C36 C 0.1974(2) 0.7804(6) 0.3311(5) 0.0346(19) Uani 1 1 d .
H36 H 0.1894 0.7179 0.3175 0.042 Uiso 1 1 calc R
C37 C 0.1771(2) 0.8609(7) 0.3120(4) 0.0350(19) Uani 1 1 d .
H37 H 0.1554 0.8543 0.2861 0.042 Uiso 1 1 calc R
C38 C 0.1897(2) 0.9497(7) 0.3323(4) 0.037(2) Uani 1 1 d .
H38 H 0.1764 1.0055 0.3194 0.045 Uiso 1 1 calc R
C39 C 0.2206(2) 0.9615(6) 0.3704(4) 0.0311(18) Uani 1 1 d .
H39 H 0.2284 1.0244 0.3833 0.037 Uiso 1 1 calc R
C40 C 0.3605(2) 0.9905(6) 0.4754(4) 0.0320(18) Uani 1 1 d .
C41 C 0.3628(3) 1.0916(7) 0.4667(5) 0.045(2) Uani 1 1 d .
H41 H 0.3427 1.1289 0.4550 0.054 Uiso 1 1 calc R
C42 C 0.3945(3) 1.1352(8) 0.4755(5) 0.056(3) Uani 1 1 d .
H42 H 0.3959 1.2033 0.4703 0.068 Uiso 1 1 calc R
C43 C 0.4242(3) 1.0841(10) 0.4915(5) 0.059(3) Uani 1 1 d .
H43 H 0.4457 1.1166 0.4978 0.071 Uiso 1 1 calc R
C44 C 0.4227(3) 0.9851(9) 0.4984(5) 0.050(3) Uani 1 1 d .
H44 H 0.4430 0.9479 0.5089 0.059 Uiso 1 1 calc R
C45 C 0.3907(2) 0.9414(8) 0.4895(5) 0.043(2) Uani 1 1 d .
H45 H 0.3897 0.8731 0.4933 0.051 Uiso 1 1 calc R
C46 C 0.3891(3) 0.7436(6) 0.7020(4) 0.033(2) Uani 1 1 d .
C47 C 0.3996(2) 0.8418(5) 0.6853(5) 0.0361(19) Uani 1 1 d .
C48 C 0.4274(2) 0.8876(6) 0.7222(4) 0.0344(19) Uani 1 1 d .
H48 H 0.4345 0.9500 0.7103 0.041 Uiso 1 1 calc R
C49 C 0.4443(2) 0.8412(7) 0.7758(5) 0.041(2) Uani 1 1 d .
C50 C 0.4350(3) 0.7446(6) 0.7879(5) 0.040(2) Uani 1 1 d .
H50 H 0.4482 0.7123 0.8231 0.048 Uiso 1 1 calc R
C51 C 0.4089(2) 0.6934(7) 0.7541(4) 0.036(2) Uani 1 1 d .
C52 C 0.4719(2) 0.8912(8) 0.8220(6) 0.049(3) Uani 1 1 d .
C53 C 0.5013(4) 0.8242(13) 0.8383(13) 0.157(11) Uani 1 1 d .
H53D H 0.4964 0.7807 0.8733 0.235 Uiso 1 1 calc R
H53E H 0.5221 0.8615 0.8526 0.235 Uiso 1 1 calc R
H53F H 0.5047 0.7862 0.7997 0.235 Uiso 1 1 calc R
C54 C 0.4559(4) 0.9168(17) 0.8810(8) 0.141(10) Uani 1 1 d .
H54D H 0.4411 0.9736 0.8718 0.212 Uiso 1 1 calc R
H54E H 0.4739 0.9314 0.9169 0.212 Uiso 1 1 calc R
H54F H 0.4420 0.8624 0.8931 0.212 Uiso 1 1 calc R
C55 C 0.4867(4) 0.9795(12) 0.7911(8) 0.101(6) Uani 1 1 d .
H55D H 0.4973 0.9593 0.7530 0.151 Uiso 1 1 calc R
H55E H 0.5040 1.0102 0.8228 0.151 Uiso 1 1 calc R
H55F H 0.4682 1.0256 0.7777 0.151 Uiso 1 1 calc R
C56 C 0.4002(3) 0.5871(7) 0.7698(5) 0.050(3) Uani 1 1 d .
C57 C 0.3648(3) 0.5813(7) 0.7918(6) 0.050(3) Uani 1 1 d .
H57D H 0.3473 0.5993 0.7557 0.076 Uiso 1 1 calc R
H57E H 0.3635 0.6257 0.8283 0.076 Uiso 1 1 calc R
H57F H 0.3605 0.5151 0.8057 0.076 Uiso 1 1 calc R
C58 C 0.4011(3) 0.5252(7) 0.7082(6) 0.057(3) Uani 1 1 d .
H58D H 0.3843 0.5502 0.6732 0.086 Uiso 1 1 calc R
H58E H 0.3954 0.4581 0.7176 0.086 Uiso 1 1 calc R
H58F H 0.4241 0.5280 0.6947 0.086 Uiso 1 1 calc R
C59 C 0.4268(4) 0.5472(9) 0.8235(6) 0.078(4) Uani 1 1 d .
H59D H 0.4212 0.4800 0.8327 0.118 Uiso 1 1 calc R
H59E H 0.4267 0.5861 0.8631 0.118 Uiso 1 1 calc R
H59F H 0.4497 0.5501 0.8092 0.118 Uiso 1 1 calc R
B1 B 0.2685(2) 0.7620(6) 0.5200(4) 0.0202(16) Uani 1 1 d .
H1 H 0.2450 0.7489 0.4967 0.024 Uiso 1 1 calc R
Fe1A Fe 0.13472(4) 0.24473(9) 0.29568(6) 0.0260(3) Uani 1 1 d .
O1A O 0.11521(15) 0.3351(4) 0.3621(3) 0.0317(12) Uani 1 1 d .
N1A N 0.15617(18) 0.3537(5) 0.2465(4) 0.0326(15) Uani 1 1 d .
N2A N 0.18819(17) 0.3358(5) 0.2307(3) 0.0279(14) Uani 1 1 d .
N3A N 0.17953(16) 0.2131(5) 0.3527(3) 0.0227(13) Uani 1 1 d .
N4A N 0.20862(17) 0.2230(5) 0.3233(3) 0.0235(13) Uani 1 1 d .
N5A N 0.14820(17) 0.1543(4) 0.2193(3) 0.0230(13) Uani 1 1 d .
N6A N 0.18224(16) 0.1567(4) 0.2151(3) 0.0240(13) Uani 1 1 d .
N7A N 0.09239(17) 0.1732(5) 0.3164(4) 0.0312(15) Uani 1 1 d .
H7A H 0.0868 0.1162 0.2995 0.037 Uiso 1 1 calc R
C1A C 0.1974(2) 0.4077(6) 0.1910(4) 0.0304(18) Uani 1 1 d .
C2A C 0.1704(2) 0.4743(6) 0.1833(4) 0.0344(19) Uani 1 1 d .
H2A H 0.1696 0.5330 0.1593 0.041 Uiso 1 1 calc R
C3A C 0.1453(2) 0.4378(6) 0.2172(4) 0.0358(19) Uani 1 1 d .
C4A C 0.2369(2) 0.2282(5) 0.3692(4) 0.0285(17) Uani 1 1 d .
C5A C 0.2252(2) 0.2203(6) 0.4293(4) 0.0282(17) Uani 1 1 d .
H5A H 0.2390 0.2221 0.4704 0.034 Uiso 1 1 calc R
C6A C 0.1901(2) 0.2091(6) 0.4190(3) 0.0246(16) Uani 1 1 d .
C7A C 0.1903(2) 0.0802(6) 0.1773(4) 0.0266(16) Uani 1 1 d .
C8A C 0.1605(2) 0.0307(6) 0.1584(4) 0.0290(17) Uani 1 1 d .
H8A H 0.1581 -0.0268 0.1332 0.035 Uiso 1 1 calc R
C9A C 0.1341(2) 0.0811(6) 0.1831(4) 0.0302(17) Uani 1 1 d .
C10A C 0.2303(2) 0.4107(6) 0.1631(4) 0.0315(19) Uani 1 1 d .
C11A C 0.2614(2) 0.3901(6) 0.1980(5) 0.039(2) Uani 1 1 d .
H11A H 0.2625 0.3751 0.2430 0.047 Uiso 1 1 calc R
C12A C 0.2911(3) 0.3905(6) 0.1698(5) 0.043(2) Uani 1 1 d .
H12A H 0.3123 0.3735 0.1945 0.051 Uiso 1 1 calc R
C13A C 0.2899(3) 0.4164(7) 0.1036(6) 0.050(3) Uani 1 1 d .
H13A H 0.3102 0.4165 0.0832 0.060 Uiso 1 1 calc R
C14A C 0.2593(3) 0.4412(7) 0.0695(5) 0.044(2) Uani 1 1 d .
H14A H 0.2585 0.4618 0.0256 0.053 Uiso 1 1 calc R
C15A C 0.2291(3) 0.4369(6) 0.0979(5) 0.040(2) Uani 1 1 d .
H15A H 0.2077 0.4518 0.0730 0.048 Uiso 1 1 calc R
C16A C 0.1106(3) 0.4731(7) 0.2226(4) 0.044(2) Uani 1 1 d .
C17A C 0.1033(4) 0.5727(9) 0.2245(5) 0.065(4) Uani 1 1 d .
H17A H 0.1207 0.6201 0.2227 0.078 Uiso 1 1 calc R
C18A C 0.0685(4) 0.5992(11) 0.2294(6) 0.074(4) Uani 1 1 d .
H18A H 0.0633 0.6661 0.2320 0.089 Uiso 1 1 calc R
C19A C 0.0425(4) 0.5354(11) 0.2306(6) 0.072(4) Uani 1 1 d .
H19A H 0.0198 0.5567 0.2342 0.087 Uiso 1 1 calc R
C20A C 0.0499(3) 0.4383(11) 0.2264(5) 0.065(4) Uani 1 1 d .
H20A H 0.0321 0.3918 0.2256 0.078 Uiso 1 1 calc R
C21A C 0.0827(3) 0.4093(9) 0.2235(4) 0.047(3) Uani 1 1 d .
H21A H 0.0871 0.3418 0.2219 0.056 Uiso 1 1 calc R
C22A C 0.2727(2) 0.2349(5) 0.3540(4) 0.0271(17) Uani 1 1 d .
C23A C 0.2855(2) 0.1760(5) 0.3079(4) 0.0308(18) Uani 1 1 d .
H23A H 0.2711 0.1298 0.2839 0.037 Uiso 1 1 calc R
C24A C 0.3192(2) 0.1861(6) 0.2978(4) 0.0353(19) Uani 1 1 d .
H24A H 0.3280 0.1452 0.2669 0.042 Uiso 1 1 calc R
C25A C 0.3408(3) 0.2529(6) 0.3303(5) 0.040(2) Uani 1 1 d .
H25A H 0.3637 0.2607 0.3210 0.049 Uiso 1 1 calc R
C26A C 0.3277(2) 0.3095(6) 0.3780(5) 0.039(2) Uani 1 1 d .
H26A H 0.3423 0.3546 0.4027 0.047 Uiso 1 1 calc R
C27A C 0.2946(2) 0.3001(6) 0.3890(5) 0.035(2) Uani 1 1 d .
H27A H 0.2861 0.3391 0.4213 0.042 Uiso 1 1 calc R
C28A C 0.1652(2) 0.1890(6) 0.4648(4) 0.0274(16) Uani 1 1 d .
C29A C 0.1681(2) 0.2417(6) 0.5237(4) 0.0302(18) Uani 1 1 d .
H29A H 0.1848 0.2911 0.5329 0.036 Uiso 1 1 calc R
C30A C 0.1453(3) 0.2180(8) 0.5679(5) 0.042(2) Uani 1 1 d .
H30A H 0.1467 0.2521 0.6080 0.050 Uiso 1 1 calc R
C31A C 0.1208(2) 0.1460(7) 0.5550(4) 0.036(2) Uani 1 1 d .
H31A H 0.1053 0.1322 0.5855 0.044 Uiso 1 1 calc R
C32A C 0.1191(2) 0.0951(7) 0.4982(4) 0.036(2) Uani 1 1 d .
H32A H 0.1026 0.0450 0.4897 0.043 Uiso 1 1 calc R
C33A C 0.1411(2) 0.1156(6) 0.4529(4) 0.0345(19) Uani 1 1 d .
H33A H 0.1397 0.0795 0.4136 0.041 Uiso 1 1 calc R
C34A C 0.2257(2) 0.0594(6) 0.1649(4) 0.0277(17) Uani 1 1 d .
C35A C 0.2454(2) 0.1250(6) 0.1354(4) 0.0340(18) Uani 1 1 d .
H35A H 0.2359 0.1858 0.1215 0.041 Uiso 1 1 calc R
C36A C 0.2786(2) 0.1038(8) 0.1258(5) 0.043(2) Uani 1 1 d .
H36A H 0.2918 0.1496 0.1055 0.052 Uiso 1 1 calc R
C37A C 0.2930(3) 0.0124(7) 0.1464(5) 0.044(2) Uani 1 1 d .
H37A H 0.3162 -0.0027 0.1412 0.053 Uiso 1 1 calc R
C38A C 0.2729(2) -0.0530(6) 0.1739(5) 0.040(2) Uani 1 1 d .
H38A H 0.2820 -0.1148 0.1864 0.048 Uiso 1 1 calc R
C39A C 0.2402(2) -0.0315(6) 0.1837(5) 0.0348(19) Uani 1 1 d .
H39A H 0.2269 -0.0779 0.2033 0.042 Uiso 1 1 calc R
C40A C 0.0971(2) 0.0685(8) 0.1731(4) 0.041(2) Uani 1 1 d .
C41A C 0.0816(3) -0.0227(10) 0.1741(4) 0.056(3) Uani 1 1 d .
H41A H 0.0950 -0.0801 0.1789 0.068 Uiso 1 1 calc R
C42A C 0.0455(4) -0.0263(16) 0.1679(6) 0.107(7) Uani 1 1 d .
H42A H 0.0348 -0.0875 0.1709 0.128 Uiso 1 1 calc R
C43A C 0.0252(3) 0.052(2) 0.1578(7) 0.117(9) Uani 1 1 d .
H43A H 0.0009 0.0471 0.1531 0.141 Uiso 1 1 calc R
C44A C 0.0410(3) 0.1401(17) 0.1546(6) 0.097(7) Uani 1 1 d .
H44A H 0.0273 0.1965 0.1471 0.116 Uiso 1 1 calc R
C45A C 0.0755(3) 0.1486(10) 0.1617(5) 0.056(3) Uani 1 1 d .
H45A H 0.0854 0.2109 0.1589 0.068 Uiso 1 1 calc R
C46A C 0.0875(2) 0.3094(7) 0.3807(4) 0.0347(19) Uani 1 1 d .
C47A C 0.0737(2) 0.2156(7) 0.3562(5) 0.0340(18) Uani 1 1 d .
C48A C 0.0442(3) 0.1736(8) 0.3809(5) 0.047(2) Uani 1 1 d .
H48A H 0.0365 0.1106 0.3680 0.057 Uiso 1 1 calc R
C49A C 0.0281(3) 0.2239(11) 0.4216(7) 0.064(3) Uani 1 1 d .
C50A C 0.0397(3) 0.3198(10) 0.4419(6) 0.063(3) Uani 1 1 d .
H50A H 0.0266 0.3543 0.4700 0.075 Uiso 1 1 calc R
C51A C 0.0684(3) 0.3651(8) 0.4233(5) 0.044(2) Uani 1 1 d .
C52A C -0.0009(4) 0.1818(14) 0.4557(8) 0.093(6) Uani 1 1 d .
C53A C -0.0328(6) 0.2459(15) 0.439(2) 0.21(2) Uani 1 1 d .
H53A H -0.0388 0.2486 0.3919 0.317 Uiso 1 1 calc R
H53B H -0.0279 0.3112 0.4560 0.317 Uiso 1 1 calc R
H53C H -0.0520 0.2186 0.4591 0.317 Uiso 1 1 calc R
C54A C 0.0156(6) 0.1702(16) 0.5321(7) 0.147(11) Uani 1 1 d .
H54A H -0.0004 0.1343 0.5558 0.221 Uiso 1 1 calc R
H54B H 0.0196 0.2344 0.5516 0.221 Uiso 1 1 calc R
H54C H 0.0374 0.1351 0.5345 0.221 Uiso 1 1 calc R
C55A C -0.0122(4) 0.0857(13) 0.4320(7) 0.092(5) Uani 1 1 d .
H55A H 0.0063 0.0389 0.4438 0.138 Uiso 1 1 calc R
H55B H -0.0178 0.0876 0.3846 0.138 Uiso 1 1 calc R
H55C H -0.0326 0.0666 0.4518 0.138 Uiso 1 1 calc R
C56A C 0.0806(2) 0.4620(7) 0.4505(4) 0.040(2) Uani 1 1 d .
C57A C 0.1136(3) 0.4476(8) 0.4969(5) 0.047(2) Uani 1 1 d .
H57A H 0.1091 0.4038 0.5321 0.071 Uiso 1 1 calc R
H57B H 0.1215 0.5101 0.5154 0.071 Uiso 1 1 calc R
H57C H 0.1313 0.4197 0.4731 0.071 Uiso 1 1 calc R
C58A C 0.0863(3) 0.5311(7) 0.3946(5) 0.050(3) Uani 1 1 d .
H58A H 0.0980 0.4964 0.3624 0.075 Uiso 1 1 calc R
H58B H 0.1005 0.5857 0.4119 0.075 Uiso 1 1 calc R
H58C H 0.0641 0.5550 0.3738 0.075 Uiso 1 1 calc R
C59A C 0.0542(3) 0.5100(10) 0.4891(6) 0.073(4) Uani 1 1 d .
H59A H 0.0321 0.5147 0.4617 0.109 Uiso 1 1 calc R
H59B H 0.0622 0.5749 0.5026 0.109 Uiso 1 1 calc R
H59C H 0.0516 0.4710 0.5277 0.109 Uiso 1 1 calc R
B1A B 0.2053(3) 0.2368(6) 0.2478(4) 0.0260(19) Uani 1 1 d .
H1A H 0.2285 0.2343 0.2326 0.031 Uiso 1 1 calc R
Cl1 Cl 0.49030(13) 0.8704(4) 0.6113(2) 0.1170(18) Uani 1 1 d .
Cl2 Cl 0.53046(11) 0.6888(3) 0.5496(3) 0.1059(17) Uani 1 1 d .
C1S C 0.5110(7) 0.7698(17) 0.6567(8) 0.141(10) Uani 1 1 d .
H1SA H 0.5179 0.7900 0.7023 0.170 Uiso 1 1 calc R
H1SB H 0.4944 0.7159 0.6569 0.170 Uiso 1 1 calc R
C2S C 0.5400(5) 0.7374(11) 0.6301(9) 0.094(6) Uani 1 1 d .
H2SA H 0.5516 0.6870 0.6589 0.113 Uiso 1 1 calc R
H2SB H 0.5563 0.7920 0.6290 0.113 Uiso 1 1 calc R

loop_
_atom_site_aniso_label
_atom_site_aniso_U_11
_atom_site_aniso_U_22
_atom_site_aniso_U_33
_atom_site_aniso_U_23
_atom_site_aniso_U_13
_atom_site_aniso_U_12
Sb1 0.0509(3) 0.0481(4) 0.0338(3) 0.0052(3) 0.0009(3) -0.0098(3)
F1 0.087(6) 0.153(9) 0.127(9) -0.074(7) 0.055(6) -0.071(6)
F2 0.225(12) 0.054(5) 0.081(7) -0.003(4) 0.066(8) -0.025(6)
F3 0.156(9) 0.134(9) 0.094(7) -0.036(6) -0.085(7) 0.074(7)
F4 0.100(6) 0.052(4) 0.129(8) -0.017(5) 0.071(6) -0.028(4)
F5 0.116(6) 0.076(5) 0.043(4) -0.005(4) 0.017(4) -0.043(5)
F6 0.099(6) 0.061(4) 0.113(8) -0.023(5) -0.032(6) 0.006(4)
Sb2 0.0671(4) 0.0236(2) 0.0551(4) -0.0007(3) 0.0139(4) -0.0021(3)
F7 0.115(6) 0.042(3) 0.064(5) 0.000(3) 0.018(4) -0.015(4)
F8 0.072(5) 0.058(4) 0.100(7) 0.019(4) 0.031(5) 0.006(3)
F9 0.125(7) 0.031(3) 0.095(6) 0.011(4) 0.040(6) -0.005(3)
F10 0.151(8) 0.041(4) 0.069(5) 0.002(4) 0.015(5) 0.011(5)
F11 0.070(4) 0.046(4) 0.135(8) 0.016(5) 0.027(5) 0.005(3)
F12 0.161(8) 0.042(3) 0.072(6) -0.002(4) 0.043(6) 0.014(4)
Fe1 0.0322(6) 0.0176(5) 0.0179(6) -0.0011(5) -0.0010(5) -0.0015(5)
O1 0.044(3) 0.033(3) 0.026(3) 0.007(3) -0.008(3) -0.006(3)
N1 0.044(4) 0.008(2) 0.016(3) -0.005(2) 0.007(3) 0.001(2)
N2 0.031(3) 0.022(3) 0.023(3) 0.003(3) -0.003(3) -0.006(3)
N3 0.024(3) 0.029(3) 0.024(3) -0.001(3) 0.000(2) -0.003(3)
N4 0.034(3) 0.017(3) 0.019(3) -0.002(2) 0.001(3) -0.004(3)
N5 0.030(3) 0.016(3) 0.023(3) 0.003(3) 0.003(3) -0.003(2)
N6 0.028(3) 0.020(3) 0.020(3) 0.002(3) -0.003(2) 0.002(2)
N7 0.056(5) 0.028(3) 0.020(3) 0.001(3) -0.003(3) 0.008(3)
C1 0.035(4) 0.025(4) 0.028(4) -0.003(3) 0.002(3) -0.012(3)
C2 0.055(5) 0.017(3) 0.023(4) 0.003(3) 0.000(4) -0.002(3)
C3 0.044(5) 0.020(3) 0.025(4) -0.002(3) 0.010(3) 0.000(3)
C4 0.032(4) 0.016(3) 0.037(5) 0.001(3) 0.007(3) -0.006(3)
C5 0.036(4) 0.031(4) 0.021(4) 0.001(3) 0.004(3) -0.002(3)
C6 0.038(4) 0.027(4) 0.014(3) 0.002(3) 0.004(3) 0.002(3)
C7 0.034(4) 0.025(4) 0.020(4) -0.001(3) 0.006(3) 0.005(3)
C8 0.039(4) 0.024(4) 0.021(4) 0.006(3) 0.009(3) 0.004(3)
C9 0.040(4) 0.020(3) 0.023(4) 0.001(3) 0.004(3) 0.001(3)
C10 0.039(5) 0.029(4) 0.043(5) -0.012(4) -0.001(4) -0.009(4)
C11 0.054(6) 0.045(6) 0.061(7) -0.025(5) 0.020(5) -0.025(5)
C12 0.052(7) 0.107(12) 0.122(15) -0.053(11) 0.019(8) -0.033(8)
C13 0.048(7) 0.068(8) 0.123(13) -0.065(9) -0.029(8) 0.001(6)
C14 0.069(8) 0.037(6) 0.073(9) -0.009(6) -0.013(7) 0.003(5)
C15 0.044(5) 0.030(4) 0.041(5) -0.014(4) -0.003(4) 0.004(4)
C16 0.041(5) 0.029(4) 0.023(4) -0.001(3) 0.004(3) -0.004(3)
C17 0.047(5) 0.022(4) 0.030(4) 0.002(3) 0.002(4) 0.001(3)
C18 0.050(5) 0.026(4) 0.048(6) 0.008(4) 0.007(4) 0.012(4)
C19 0.039(5) 0.052(6) 0.047(6) 0.011(5) 0.006(4) 0.010(4)
C20 0.045(5) 0.042(5) 0.046(6) 0.000(5) -0.001(4) 0.000(4)
C21 0.049(5) 0.014(3) 0.029(4) -0.002(3) 0.003(4) -0.002(3)
C22 0.034(4) 0.021(4) 0.034(5) -0.003(3) 0.006(3) 0.002(3)
C23 0.039(4) 0.031(4) 0.023(4) -0.004(3) 0.008(3) -0.001(3)
C24 0.041(5) 0.052(6) 0.040(6) 0.011(5) -0.003(4) 0.011(4)
C25 0.035(5) 0.065(7) 0.054(7) 0.009(6) -0.004(5) 0.004(5)
C26 0.035(5) 0.057(6) 0.053(6) 0.020(5) 0.005(4) -0.001(4)
C27 0.029(5) 0.033(4) 0.047(5) 0.008(4) 0.011(4) -0.001(3)
C28 0.033(4) 0.032(4) 0.030(5) -0.005(4) 0.007(3) 0.000(3)
C29 0.049(5) 0.034(4) 0.015(4) 0.003(3) 0.006(3) -0.011(4)
C30 0.048(5) 0.044(5) 0.026(5) 0.009(4) -0.002(4) -0.006(4)
C31 0.037(5) 0.054(6) 0.023(4) -0.002(4) 0.003(3) -0.002(4)
C32 0.042(5) 0.037(5) 0.034(5) -0.009(4) 0.009(4) -0.007(4)
C33 0.043(5) 0.025(4) 0.024(4) 0.001(3) 0.001(3) 0.000(3)
C34 0.040(4) 0.030(4) 0.015(3) 0.009(3) 0.006(3) 0.003(3)
C35 0.040(5) 0.024(4) 0.023(4) -0.004(3) 0.001(3) 0.005(3)
C36 0.039(5) 0.030(4) 0.032(5) 0.002(4) -0.004(4) 0.001(4)
C37 0.032(4) 0.044(5) 0.028(4) -0.002(4) -0.002(3) -0.009(4)
C38 0.037(5) 0.044(5) 0.029(4) 0.008(4) -0.001(4) 0.008(4)
C39 0.040(5) 0.024(4) 0.030(4) -0.002(3) 0.006(3) 0.000(3)
C40 0.043(5) 0.032(4) 0.023(4) 0.003(3) 0.010(3) -0.011(4)
C41 0.055(6) 0.045(6) 0.034(5) 0.007(4) 0.004(4) -0.005(5)
C42 0.071(8) 0.054(6) 0.043(6) 0.008(5) 0.003(5) -0.032(6)
C43 0.064(7) 0.078(8) 0.035(6) 0.003(6) 0.000(5) -0.030(6)
C44 0.037(5) 0.068(7) 0.042(6) 0.018(5) 0.000(4) -0.005(5)
C45 0.034(5) 0.054(6) 0.038(5) 0.010(5) -0.003(4) -0.004(4)
C46 0.045(5) 0.033(5) 0.023(4) 0.005(3) 0.005(3) -0.005(4)
C47 0.049(5) 0.017(3) 0.042(5) -0.006(4) 0.005(4) -0.001(3)
C48 0.038(5) 0.031(4) 0.034(5) 0.011(4) 0.003(4) -0.005(3)
C49 0.038(5) 0.049(5) 0.035(5) -0.007(5) 0.001(4) 0.000(4)
C50 0.042(5) 0.040(5) 0.036(5) -0.008(4) -0.004(4) 0.004(4)
C51 0.054(5) 0.040(5) 0.012(4) 0.008(3) -0.006(3) 0.009(4)
C52 0.035(5) 0.054(6) 0.054(6) 0.003(5) -0.012(5) -0.009(4)
C53 0.057(9) 0.100(13) 0.28(3) 0.004(17) -0.091(14) -0.006(9)
C54 0.102(12) 0.26(3) 0.066(10) -0.089(14) 0.040(9) -0.104(15)
C55 0.110(12) 0.104(12) 0.080(11) 0.000(10) -0.017(10) -0.071(10)
C56 0.080(7) 0.037(5) 0.032(5) 0.012(4) -0.003(5) 0.002(5)
C57 0.075(7) 0.029(5) 0.048(6) 0.004(5) 0.013(5) -0.012(5)
C58 0.091(8) 0.033(5) 0.047(6) 0.006(5) 0.008(6) 0.003(6)
C59 0.118(12) 0.056(7) 0.052(8) 0.021(6) -0.027(8) -0.002(7)
B1 0.028(4) 0.018(4) 0.013(4) -0.004(3) -0.003(3) 0.000(3)
Fe1A 0.0311(7) 0.0294(6) 0.0177(5) -0.0010(5) 0.0038(5) 0.0046(5)
O1A 0.040(3) 0.030(3) 0.025(3) -0.003(3) 0.004(3) 0.011(2)
N1A 0.038(4) 0.027(3) 0.033(4) 0.005(3) 0.008(3) 0.010(3)
N2A 0.038(4) 0.022(3) 0.023(3) 0.010(3) 0.002(3) 0.004(3)
N3A 0.027(3) 0.024(3) 0.015(3) -0.008(2) -0.004(2) -0.002(3)
N4A 0.033(4) 0.026(3) 0.011(3) 0.000(2) 0.002(2) -0.002(3)
N5A 0.036(3) 0.021(3) 0.013(3) 0.002(2) 0.005(2) 0.003(3)
N6A 0.029(3) 0.023(3) 0.021(3) 0.003(3) 0.006(3) 0.007(2)
N7A 0.034(4) 0.030(3) 0.030(4) -0.004(3) 0.005(3) 0.003(3)
C1A 0.050(5) 0.021(4) 0.019(4) 0.006(3) -0.002(3) -0.008(3)
C2A 0.051(5) 0.023(4) 0.027(4) -0.001(3) -0.005(4) 0.002(4)
C3A 0.050(5) 0.029(4) 0.027(4) 0.001(4) -0.003(4) 0.010(4)
C4A 0.032(4) 0.017(3) 0.034(4) -0.002(3) -0.007(3) 0.002(3)
C5A 0.043(5) 0.025(4) 0.016(4) -0.004(3) 0.001(3) -0.006(3)
C6A 0.039(4) 0.026(4) 0.008(3) 0.002(3) -0.004(3) 0.007(3)
C7A 0.034(4) 0.024(4) 0.022(4) 0.000(3) 0.004(3) 0.003(3)
C8A 0.033(4) 0.034(4) 0.021(4) 0.006(3) 0.006(3) 0.004(3)
C9A 0.043(5) 0.036(4) 0.012(3) -0.004(3) 0.003(3) -0.002(4)
C10A 0.058(5) 0.017(3) 0.020(4) 0.002(3) 0.003(4) -0.007(4)
C11A 0.045(5) 0.029(4) 0.042(5) 0.019(4) -0.006(4) -0.009(4)
C12A 0.047(5) 0.029(4) 0.050(6) 0.007(4) 0.000(5) -0.004(4)
C13A 0.065(7) 0.032(5) 0.058(7) -0.007(5) 0.027(6) -0.017(5)
C14A 0.072(7) 0.035(5) 0.028(5) 0.003(4) 0.011(5) -0.010(5)
C15A 0.061(6) 0.022(4) 0.036(5) 0.009(4) 0.003(4) -0.006(4)
C16A 0.067(7) 0.046(5) 0.018(4) 0.004(4) 0.001(4) 0.027(5)
C17A 0.111(10) 0.053(7) 0.029(6) 0.005(5) 0.000(6) 0.025(7)
C18A 0.088(9) 0.074(9) 0.056(8) 0.001(7) -0.009(8) 0.051(8)
C19A 0.083(9) 0.088(10) 0.047(7) 0.007(7) 0.015(7) 0.059(8)
C20A 0.070(8) 0.096(10) 0.030(5) 0.023(6) 0.010(5) 0.027(7)
C21A 0.049(6) 0.069(7) 0.024(4) 0.013(5) 0.008(4) 0.025(5)
C22A 0.046(5) 0.014(3) 0.019(4) 0.009(3) -0.004(3) 0.002(3)
C23A 0.047(5) 0.021(4) 0.021(4) 0.002(3) -0.006(3) 0.006(3)
C24A 0.051(5) 0.031(4) 0.024(4) -0.003(4) 0.000(4) 0.007(4)
C25A 0.042(5) 0.042(5) 0.039(5) 0.005(4) 0.011(4) 0.004(4)
C26A 0.041(5) 0.028(4) 0.047(6) -0.005(4) 0.000(4) -0.004(4)
C27A 0.046(5) 0.016(3) 0.040(5) -0.004(3) -0.010(4) -0.003(3)
C28A 0.037(4) 0.030(4) 0.015(4) -0.003(3) 0.003(3) 0.003(3)
C29A 0.043(5) 0.032(4) 0.015(3) -0.004(3) 0.000(3) 0.005(3)
C30A 0.046(5) 0.056(6) 0.023(4) 0.005(4) 0.002(4) 0.011(5)
C31A 0.046(5) 0.044(5) 0.021(4) 0.001(4) 0.009(3) -0.004(4)
C32A 0.040(5) 0.043(5) 0.025(4) 0.002(4) 0.002(4) -0.001(4)
C33A 0.040(5) 0.042(5) 0.022(4) -0.001(4) 0.007(3) -0.004(4)
C34A 0.035(4) 0.031(4) 0.016(4) -0.010(3) -0.002(3) 0.008(3)
C35A 0.049(5) 0.032(4) 0.019(4) 0.000(3) -0.003(4) 0.003(4)
C36A 0.042(5) 0.057(6) 0.032(5) -0.004(4) 0.012(4) 0.001(4)
C37A 0.046(5) 0.049(5) 0.038(5) 0.000(5) 0.008(4) 0.010(4)
C38A 0.050(5) 0.029(4) 0.040(5) -0.008(4) 0.000(4) 0.008(4)
C39A 0.044(5) 0.019(4) 0.040(5) -0.005(4) 0.003(4) 0.002(3)
C40A 0.043(5) 0.070(7) 0.012(4) 0.003(4) 0.008(3) -0.009(5)
C41A 0.065(7) 0.085(8) 0.019(4) 0.009(5) 0.003(4) -0.038(6)
C42A 0.077(10) 0.21(2) 0.032(7) 0.033(10) -0.010(6) -0.072(12)
C43A 0.030(7) 0.28(3) 0.041(7) 0.045(12) -0.004(5) -0.008(11)
C44A 0.049(8) 0.21(2) 0.028(6) 0.000(10) -0.002(5) 0.041(10)
C45A 0.047(6) 0.092(9) 0.029(5) -0.002(6) -0.001(4) 0.023(6)
C46A 0.036(5) 0.043(5) 0.023(4) -0.004(4) -0.002(3) 0.007(4)
C47A 0.031(4) 0.037(4) 0.036(5) -0.001(4) 0.013(4) -0.001(4)
C48A 0.041(5) 0.054(6) 0.046(6) 0.008(5) 0.006(4) -0.003(4)
C49A 0.058(7) 0.089(9) 0.051(7) -0.011(7) 0.027(6) -0.010(6)
C50A 0.064(7) 0.078(9) 0.054(7) -0.013(7) 0.035(6) 0.004(6)
C51A 0.039(5) 0.061(6) 0.034(5) -0.009(5) 0.010(4) 0.012(5)
C52A 0.076(9) 0.127(14) 0.090(12) -0.016(11) 0.062(9) -0.033(10)
C53A 0.095(16) 0.15(2) 0.43(6) -0.06(2) 0.17(3) -0.011(12)
C54A 0.22(2) 0.18(2) 0.056(10) -0.071(12) 0.083(13) -0.115(19)
C55A 0.087(10) 0.140(15) 0.049(8) -0.003(9) 0.008(7) -0.054(10)
C56A 0.051(5) 0.045(5) 0.023(4) -0.007(4) 0.006(4) 0.015(4)
C57A 0.058(6) 0.053(6) 0.030(5) -0.001(4) 0.004(4) 0.008(5)
C58A 0.082(7) 0.035(5) 0.029(5) -0.001(4) -0.004(5) 0.020(5)
C59A 0.078(8) 0.084(9) 0.058(8) -0.039(7) 0.014(6) 0.023(7)
B1A 0.046(6) 0.019(4) 0.014(4) 0.009(3) 0.008(3) 0.000(4)
Cl1 0.142(4) 0.119(4) 0.082(3) -0.030(3) -0.016(3) 0.062(3)
Cl2 0.119(3) 0.080(2) 0.134(4) -0.061(3) 0.076(3) -0.045(2)
C1S 0.17(2) 0.21(3) 0.041(9) 0.010(12) 0.013(11) 0.101(18)
C2S 0.126(16) 0.072(10) 0.079(11) 0.005(9) -0.001(11) 0.020(9)

loop_
_atom_type_symbol
_atom_type_description
_atom_type_scat_dispersion_real
_atom_type_scat_dispersion_imag
_atom_type_scat_source
C C 0.0181 0.0091 'International Tables Vol C Tables 4.2.6.8 and 6.1.1.4'
H H 0.0000 0.0000 'International Tables Vol C Tables 4.2.6.8 and 6.1.1.4'
B B 0.0090 0.0039 'International Tables Vol C Tables 4.2.6.8 and 6.1.1.4'
Cl Cl 0.3639 0.7018 'International Tables Vol C Tables 4.2.6.8 and 6.1.1.4'
F F 0.0727 0.0534 'International Tables Vol C Tables 4.2.6.8 and 6.1.1.4'
Fe Fe -1.1336 3.1974 'International Tables Vol C Tables 4.2.6.8 and 6.1.1.4'
N N 0.0311 0.0180 'International Tables Vol C Tables 4.2.6.8 and 6.1.1.4'
O O 0.0492 0.0322 'International Tables Vol C Tables 4.2.6.8 and 6.1.1.4'
Sb Sb -0.0562 5.8946 'International Tables Vol C Tables 4.2.6.8 and 6.1.1.4'

loop_
_exptl_crystal_face_index_h
_exptl_crystal_face_index_k
_exptl_crystal_face_index_l
_exptl_crystal_face_perp_dist
_exptl_oxdiff_crystal_face_indexfrac_h
_exptl_oxdiff_crystal_face_indexfrac_k
_exptl_oxdiff_crystal_face_indexfrac_l
_exptl_oxdiff_crystal_face_x
_exptl_oxdiff_crystal_face_y
_exptl_oxdiff_crystal_face_z
0 0 1 0.0143 0.0017 -0.0016 1.0001 -0.0015 0.0055 -0.0391
0 0 -1 0.0113 -0.0017 0.0016 -1.0001 0.0015 -0.0055 0.0391
5 -8 -3 0.1396 4.9843 -7.9733 -3.0808 -0.2103 -0.9389 -0.0533
-13 2 4 0.1115 -12.9736 1.9897 4.1310 0.9093 0.3906 -0.0178
9 7 -2 0.1072 8.9867 6.9823 -2.0555 -0.7898 0.6390 0.1182
13 -3 -1 0.1711 12.9782 -2.9917 -1.1350 -0.8946 -0.4821 -0.1157

loop_
_geom_angle_atom_site_label_1
_geom_angle_atom_site_label_2
_geom_angle_atom_site_label_3
_geom_angle
F1 Sb1 F2 89.7(4)
F1 Sb1 F4 179.0(5)
F1 Sb1 F5 92.6(4)
F2 Sb1 F4 89.3(4)
F3 Sb1 F1 90.0(6)
F3 Sb1 F2 93.2(5)
F3 Sb1 F4 89.7(5)
F3 Sb1 F5 89.6(4)
F3 Sb1 F6 178.5(6)
F5 Sb1 F2 176.3(4)
F5 Sb1 F4 88.3(3)
F6 Sb1 F1 91.4(5)
F6 Sb1 F2 86.3(5)
F6 Sb1 F4 88.9(4)
F6 Sb1 F5 90.9(4)
F8 Sb2 F7 89.9(4)
F8 Sb2 F9 90.9(4)
F8 Sb2 F12 90.1(4)
F9 Sb2 F7 92.5(3)
F9 Sb2 F12 178.6(4)
F10 Sb2 F7 176.0(4)
F10 Sb2 F8 88.5(4)
F10 Sb2 F9 91.1(4)
F10 Sb2 F11 92.4(4)
F10 Sb2 F12 88.0(4)
F11 Sb2 F7 89.1(4)
F11 Sb2 F8 178.7(3)
F11 Sb2 F9 89.9(4)
F11 Sb2 F12 89.1(4)
F12 Sb2 F7 88.4(3)
O1 Fe1 N5 169.6(3)
N1 Fe1 O1 86.6(2)
N1 Fe1 N5 84.6(3)
N3 Fe1 O1 93.8(3)
N3 Fe1 N1 94.5(3)
N3 Fe1 N5 92.4(3)
N7 Fe1 O1 77.4(3)
N7 Fe1 N1 144.6(3)
N7 Fe1 N3 117.6(3)
N7 Fe1 N5 106.9(3)
C46 O1 Fe1 116.3(5)
N2 N1 Fe1 113.2(4)
C3 N1 Fe1 138.0(6)
C3 N1 N2 108.7(6)
N1 N2 B1 120.2(6)
C1 N2 N1 108.0(6)
C1 N2 B1 130.4(7)
N4 N3 Fe1 114.6(5)
C6 N3 Fe1 139.2(6)
C6 N3 N4 106.2(6)
N3 N4 B1 120.2(6)
C4 N4 N3 108.9(7)
C4 N4 B1 130.1(7)
N6 N5 Fe1 114.2(5)
C9 N5 Fe1 139.4(5)
C9 N5 N6 106.3(6)
N5 N6 C7 111.0(6)
N5 N6 B1 119.4(6)
C7 N6 B1 129.5(6)
Fe1 N7 H7 121.3
C47 N7 Fe1 117.4(6)
C47 N7 H7 121.3
N2 C1 C2 109.4(7)
N2 C1 C10 122.9(8)
C2 C1 C10 127.7(8)
C1 C2 H2 127.3
C1 C2 C3 105.4(7)
C3 C2 H2 127.3
N1 C3 C2 108.5(7)
N1 C3 C16 122.7(7)
C2 C3 C16 128.8(8)
N4 C4 C5 107.1(7)
N4 C4 C22 124.1(8)
C5 C4 C22 128.7(8)
C4 C5 H5 126.2
C6 C5 C4 107.6(7)
C6 C5 H5 126.2
N3 C6 C28 120.9(7)
C5 C6 N3 110.2(7)
C5 C6 C28 128.8(8)
N6 C7 C8 106.3(7)
N6 C7 C34 125.3(7)
C8 C7 C34 128.4(7)
C7 C8 H8 127.1
C9 C8 C7 105.9(7)
C9 C8 H8 127.1
N5 C9 C8 110.5(7)
N5 C9 C40 122.2(7)
C8 C9 C40 127.3(7)
C11 C10 C1 123.4(9)
C11 C10 C15 118.3(9)
C15 C10 C1 118.2(9)
C10 C11 H11 117.8
C12 C11 C10 124.4(12)
C12 C11 H11 117.8
C11 C12 H12 121.8
C11 C12 C13 116.3(13)
C13 C12 H12 121.8
C12 C13 H13 120.4
C14 C13 C12 119.2(11)
C14 C13 H13 120.4
C13 C14 H14 118.6
C13 C14 C15 122.9(13)
C15 C14 H14 118.6
C10 C15 H15 120.6
C14 C15 C10 118.8(10)
C14 C15 H15 120.6
C17 C16 C3 120.6(8)
C21 C16 C3 121.8(8)
C21 C16 C17 117.5(8)
C16 C17 H17 119.6
C18 C17 C16 120.8(8)
C18 C17 H17 119.6
C17 C18 H18 120.1
C17 C18 C19 119.8(8)
C19 C18 H18 120.1
C18 C19 H19 119.6
C18 C19 C20 120.7(9)
C20 C19 H19 119.6
C19 C20 H20 120.7
C21 C20 C19 118.5(9)
C21 C20 H20 120.7
C16 C21 H21 118.7
C20 C21 C16 122.6(8)
C20 C21 H21 118.7
C23 C22 C4 123.4(8)
C23 C22 C27 117.9(8)
C27 C22 C4 118.5(8)
C22 C23 H23 119.0
C24 C23 C22 122.0(9)
C24 C23 H23 119.0
C23 C24 H24 119.7
C23 C24 C25 120.6(9)
C25 C24 H24 119.7
C24 C25 H25 121.1
C26 C25 C24 117.9(9)
C26 C25 H25 121.1
C25 C26 H26 119.0
C25 C26 C27 121.9(10)
C27 C26 H26 119.0
C22 C27 H27 120.2
C26 C27 C22 119.6(10)
C26 C27 H27 120.2
C29 C28 C6 119.5(7)
C29 C28 C33 118.8(8)
C33 C28 C6 121.6(8)
C28 C29 H29 119.8
C28 C29 C30 120.3(8)
C30 C29 H29 119.8
C29 C30 H30 120.4
C31 C30 C29 119.3(9)
C31 C30 H30 120.4
C30 C31 H31 119.4
C30 C31 C32 121.2(9)
C32 C31 H31 119.4
C31 C32 H32 120.4
C33 C32 C31 119.1(8)
C33 C32 H32 120.4
C28 C33 H33 119.4
C32 C33 C28 121.1(8)
C32 C33 H33 119.4
C35 C34 C7 123.0(7)
C39 C34 C7 119.0(7)
C39 C34 C35 117.9(7)
C34 C35 H35 119.9
C36 C35 C34 120.2(8)
C36 C35 H35 119.9
C35 C36 H36 119.0
C35 C36 C37 122.0(8)
C37 C36 H36 119.0
C36 C37 H37 121.4
C38 C37 C36 117.2(8)
C38 C37 H37 121.4
C37 C38 H38 118.6
C37 C38 C39 122.8(8)
C39 C38 H38 118.6
C34 C39 H39 120.0
C38 C39 C34 119.9(8)
C38 C39 H39 120.0
C41 C40 C9 119.7(8)
C45 C40 C9 123.3(8)
C45 C40 C41 116.9(9)
C40 C41 H41 120.4
C42 C41 C40 119.2(10)
C42 C41 H41 120.4
C41 C42 H42 118.8
C43 C42 C41 122.4(11)
C43 C42 H42 118.8
C42 C43 H43 120.3
C42 C43 C44 119.5(10)
C44 C43 H43 120.3
C43 C44 H44 121.0
C43 C44 C45 118.0(11)
C45 C44 H44 121.0
C40 C45 C44 124.1(10)
C40 C45 H45 118.0
C44 C45 H45 118.0
O1 C46 C47 115.9(8)
O1 C46 C51 125.2(8)
C51 C46 C47 118.8(8)
N7 C47 C46 112.9(8)
N7 C47 C48 126.3(8)
C48 C47 C46 120.8(8)
C47 C48 H48 120.3
C49 C48 C47 119.4(8)
C49 C48 H48 120.3
C48 C49 C50 118.3(9)
C48 C49 C52 122.0(9)
C50 C49 C52 119.8(9)
C49 C50 H50 116.8
C51 C50 C49 126.3(9)
C51 C50 H50 116.8
C46 C51 C56 120.3(8)
C50 C51 C46 116.0(8)
C50 C51 C56 123.7(8)
C49 C52 C55 112.2(10)
C53 C52 C49 109.3(11)
C53 C52 C55 105.7(13)
C54 C52 C49 106.5(9)
C54 C52 C53 111.1(16)
C54 C52 C55 112.1(14)
C52 C53 H53D 109.5
C52 C53 H53E 109.5
C52 C53 H53F 109.5
H53D C53 H53E 109.5
H53D C53 H53F 109.5
H53E C53 H53F 109.5
C52 C54 H54D 109.5
C52 C54 H54E 109.5
C52 C54 H54F 109.5
H54D C54 H54E 109.5
H54D C54 H54F 109.5
H54E C54 H54F 109.5
C52 C55 H55D 109.5
C52 C55 H55E 109.5
C52 C55 H55F 109.5
H55D C55 H55E 109.5
H55D C55 H55F 109.5
H55E C55 H55F 109.5
C57 C56 C51 110.4(8)
C57 C56 C58 109.7(10)
C57 C56 C59 109.3(10)
C58 C56 C51 108.9(8)
C59 C56 C51 110.1(9)
C59 C56 C58 108.5(10)
C56 C57 H57D 109.5
C56 C57 H57E 109.5
C56 C57 H57F 109.5
H57D C57 H57E 109.5
H57D C57 H57F 109.5
H57E C57 H57F 109.5
C56 C58 H58D 109.5
C56 C58 H58E 109.5
C56 C58 H58F 109.5
H58D C58 H58E 109.5
H58D C58 H58F 109.5
H58E C58 H58F 109.5
C56 C59 H59D 109.5
C56 C59 H59E 109.5
C56 C59 H59F 109.5
H59D C59 H59E 109.5
H59D C59 H59F 109.5
H59E C59 H59F 109.5
N2 B1 N6 106.2(6)
N2 B1 H1 109.7
N4 B1 N2 111.6(6)
N4 B1 N6 110.0(6)
N4 B1 H1 109.7
N6 B1 H1 109.7
O1A Fe1A N5A 172.2(2)
N1A Fe1A O1A 95.4(3)
N1A Fe1A N5A 84.7(3)
N3A Fe1A O1A 96.2(2)
N3A Fe1A N1A 93.9(3)
N3A Fe1A N5A 91.6(2)
N7A Fe1A O1A 76.9(3)
N7A Fe1A N1A 149.3(3)
N7A Fe1A N3A 116.3(3)
N7A Fe1A N5A 99.0(3)
C46A O1A Fe1A 116.1(6)
N2A N1A Fe1A 115.6(5)
C3A N1A Fe1A 136.5(6)
C3A N1A N2A 107.3(7)
N1A N2A C1A 109.5(7)
N1A N2A B1A 119.6(7)
C1A N2A B1A 129.9(7)
N4A N3A Fe1A 115.3(5)
N4A N3A C6A 106.4(6)
C6A N3A Fe1A 135.5(5)
N3A N4A C4A 110.2(6)
N3A N4A B1A 119.2(7)
C4A N4A B1A 130.3(8)
N6A N5A Fe1A 111.9(5)
C9A N5A Fe1A 137.4(6)
C9A N5A N6A 108.9(6)
N5A N6A C7A 108.5(6)
N5A N6A B1A 121.5(6)
C7A N6A B1A 129.9(7)
Fe1A N7A H7A 121.5
C47A N7A Fe1A 117.0(6)
C47A N7A H7A 121.5
N2A C1A C2A 107.1(8)
N2A C1A C10A 124.4(8)
C2A C1A C10A 128.5(8)
C1A C2A H2A 126.9
C3A C2A C1A 106.3(8)
C3A C2A H2A 126.9
N1A C3A C2A 109.8(8)
N1A C3A C16A 119.7(9)
C2A C3A C16A 130.5(8)
N4A C4A C5A 106.8(7)
N4A C4A C22A 124.3(8)
C5A C4A C22A 128.7(8)
C4A C5A H5A 126.0
C6A C5A C4A 107.9(7)
C6A C5A H5A 126.0
N3A C6A C28A 120.4(7)
C5A C6A N3A 108.6(7)
C5A C6A C28A 130.9(7)
N6A C7A C34A 122.6(7)
C8A C7A N6A 107.3(7)
C8A C7A C34A 130.0(7)
C7A C8A H8A 126.6
C7A C8A C9A 106.9(8)
C9A C8A H8A 126.6
N5A C9A C8A 108.1(7)
N5A C9A C40A 120.4(8)
C8A C9A C40A 131.4(8)
C11A C10A C1A 123.5(8)
C11A C10A C15A 119.1(9)
C15A C10A C1A 117.4(9)
C10A C11A H11A 119.2
C12A C11A C10A 121.7(9)
C12A C11A H11A 119.2
C11A C12A H12A 120.4
C11A C12A C13A 119.2(10)
C13A C12A H12A 120.4
C12A C13A H13A 120.3
C14A C13A C12A 119.3(10)
C14A C13A H13A 120.3
C13A C14A H14A 119.5
C13A C14A C15A 121.0(10)
C15A C14A H14A 119.5
C10A C15A H15A 120.2
C14A C15A C10A 119.6(10)
C14A C15A H15A 120.2
C17A C16A C3A 121.5(11)
C17A C16A C21A 116.8(11)
C21A C16A C3A 121.6(9)
C16A C17A H17A 121.5
C16A C17A C18A 116.9(13)
C18A C17A H17A 121.5
C17A C18A H18A 117.9
C19A C18A C17A 124.2(12)
C19A C18A H18A 117.9
C18A C19A H19A 121.0
C18A C19A C20A 118.0(12)
C20A C19A H19A 121.0
C19A C20A H20A 120.0
C21A C20A C19A 120.0(14)
C21A C20A H20A 120.0
C16A C21A H21A 118.0
C20A C21A C16A 123.9(12)
C20A C21A H21A 118.0
C23A C22A C4A 122.7(7)
C27A C22A C4A 118.1(8)
C27A C22A C23A 119.2(9)
C22A C23A H23A 120.7
C24A C23A C22A 118.7(8)
C24A C23A H23A 120.7
C23A C24A H24A 118.6
C23A C24A C25A 122.8(8)
C25A C24A H24A 118.6
C24A C25A H25A 121.2
C24A C25A C26A 117.6(9)
C26A C25A H25A 121.2
C25A C26A H26A 119.8
C27A C26A C25A 120.4(9)
C27A C26A H26A 119.8
C22A C27A H27A 119.4
C26A C27A C22A 121.2(9)
C26A C27A H27A 119.4
C29A C28A C6A 118.1(7)
C33A C28A C6A 121.1(7)
C33A C28A C29A 120.6(8)
C28A C29A H29A 121.4
C30A C29A C28A 117.1(8)
C30A C29A H29A 121.4
C29A C30A H30A 119.1
C31A C30A C29A 121.8(9)
C31A C30A H30A 119.1
C30A C31A H31A 120.2
C32A C31A C30A 119.6(9)
C32A C31A H31A 120.2
C31A C32A H32A 119.6
C31A C32A C33A 120.8(9)
C33A C32A H32A 119.6
C28A C33A H33A 120.0
C32A C33A C28A 119.9(8)
C32A C33A H33A 120.0
C35A C34A C7A 122.7(7)
C35A C34A C39A 118.5(8)
C39A C34A C7A 118.8(8)
C34A C35A H35A 119.5
C36A C35A C34A 121.1(8)
C36A C35A H35A 119.5
C35A C36A H36A 120.2
C35A C36A C37A 119.6(9)
C37A C36A H36A 120.2
C36A C37A H37A 120.7
C38A C37A C36A 118.7(9)
C38A C37A H37A 120.7
C37A C38A H38A 119.3
C39A C38A C37A 121.5(9)
C39A C38A H38A 119.3
C34A C39A H39A 119.7
C38A C39A C34A 120.6(9)
C38A C39A H39A 119.7
C41A C40A C9A 122.2(10)
C45A C40A C9A 120.3(10)
C45A C40A C41A 117.5(10)
C40A C41A H41A 121.2
C40A C41A C42A 117.7(14)
C42A C41A H41A 121.2
C41A C42A H42A 118.3
C43A C42A C41A 123.5(17)
C43A C42A H42A 118.3
C42A C43A H43A 121.2
C42A C43A C44A 117.6(13)
C44A C43A H43A 121.2
C43A C44A H44A 119.1
C45A C44A C43A 121.8(17)
C45A C44A H44A 119.1
C40A C45A H45A 119.0
C44A C45A C40A 121.9(15)
C44A C45A H45A 119.0
O1A C46A C47A 116.2(8)
O1A C46A C51A 124.8(9)
C51A C46A C47A 118.9(9)
N7A C47A C46A 113.6(8)
N7A C47A C48A 125.5(9)
C48A C47A C46A 120.5(8)
C47A C48A H48A 120.5
C49A C48A C47A 119.1(11)
C49A C48A H48A 120.5
C48A C49A C50A 120.9(11)
C48A C49A C52A 122.7(13)
C50A C49A C52A 116.1(12)
C49A C50A H50A 117.6
C51A C50A C49A 124.7(10)
C51A C50A H50A 117.6
C46A C51A C56A 122.6(9)
C50A C51A C46A 115.4(10)
C50A C51A C56A 121.8(9)
C49A C52A C53A 108.1(16)
C49A C52A C54A 104.9(13)
C53A C52A C54A 119(2)
C55A C52A C49A 113.7(13)
C55A C52A C53A 104.1(16)
C55A C52A C54A 107.5(16)
C52A C53A H53A 109.5
C52A C53A H53B 109.5
C52A C53A H53C 109.5
H53A C53A H53B 109.5
H53A C53A H53C 109.5
H53B C53A H53C 109.5
C52A C54A H54A 109.5
C52A C54A H54B 109.5
C52A C54A H54C 109.5
H54A C54A H54B 109.5
H54A C54A H54C 109.5
H54B C54A H54C 109.5
C52A C55A H55A 109.5
C52A C55A H55B 109.5
C52A C55A H55C 109.5
H55A C55A H55B 109.5
H55A C55A H55C 109.5
H55B C55A H55C 109.5
C51A C56A C57A 108.8(8)
C51A C56A C58A 109.9(8)
C51A C56A C59A 112.2(9)
C57A C56A C58A 111.2(9)
C57A C56A C59A 107.5(8)
C59A C56A C58A 107.2(9)
C56A C57A H57A 109.5
C56A C57A H57B 109.5
C56A C57A H57C 109.5
H57A C57A H57B 109.5
H57A C57A H57C 109.5
H57B C57A H57C 109.5
C56A C58A H58A 109.5
C56A C58A H58B 109.5
C56A C58A H58C 109.5
H58A C58A H58B 109.5
H58A C58A H58C 109.5
H58B C58A H58C 109.5
C56A C59A H59A 109.5
C56A C59A H59B 109.5
C56A C59A H59C 109.5
H59A C59A H59B 109.5
H59A C59A H59C 109.5
H59B C59A H59C 109.5
N2A B1A N4A 108.5(6)
N2A B1A H1A 110.2
N4A B1A H1A 110.2
N6A B1A N2A 109.0(7)
N6A B1A N4A 108.8(6)
N6A B1A H1A 110.2
Cl1 C1S H1SA 109.2
Cl1 C1S H1SB 109.2
H1SA C1S H1SB 107.9
C2S C1S Cl1 112.1(15)
C2S C1S H1SA 109.2
C2S C1S H1SB 109.2
Cl2 C2S H2SA 108.9
Cl2 C2S H2SB 108.9
C1S C2S Cl2 113.6(16)
C1S C2S H2SA 108.9
C1S C2S H2SB 108.9
H2SA C2S H2SB 107.7

loop_
_geom_bond_atom_site_label_1
_geom_bond_atom_site_label_2
_geom_bond_distance
Sb1 F1 1.846(8)
Sb1 F2 1.866(9)
Sb1 F3 1.809(8)
Sb1 F4 1.868(6)
Sb1 F5 1.856(7)
Sb1 F6 1.844(8)
Sb2 F7 1.868(7)
Sb2 F8 1.855(8)
Sb2 F9 1.857(8)
Sb2 F10 1.832(8)
Sb2 F11 1.847(7)
Sb2 F12 1.862(8)
Fe1 O1 2.088(6)
Fe1 N1 2.084(6)
Fe1 N3 2.037(7)
Fe1 N5 2.132(7)
Fe1 N7 2.009(8)
O1 C46 1.277(11)
N1 N2 1.374(9)
N1 C3 1.337(9)
N2 C1 1.344(10)
N2 B1 1.547(10)
N3 C6 1.355(10)
N4 N3 1.382(8)
N4 C4 1.367(10)
N4 B1 1.531(10)
N5 C9 1.341(10)
N6 N5 1.347(8)
N6 C7 1.367(10)
N6 B1 1.576(10)
N7 H7 0.8800
N7 C47 1.358(11)
C1 C2 1.381(12)
C1 C10 1.467(11)
C2 H2 0.9500
C2 C3 1.407(11)
C3 C16 1.447(12)
C4 C5 1.379(11)
C4 C22 1.480(11)
C5 H5 0.9500
C5 C6 1.350(12)
C6 C28 1.480(11)
C7 C8 1.389(11)
C7 C34 1.459(11)
C8 H8 0.9500
C8 C9 1.385(11)
C9 C40 1.474(11)
C10 C11 1.373(13)
C10 C15 1.422(13)
C11 H11 0.9500
C11 C12 1.347(15)
C12 H12 0.9500
C12 C13 1.49(2)
C13 H13 0.9500
C13 C14 1.336(18)
C14 H14 0.9500
C14 C15 1.376(14)
C15 H15 0.9500
C16 C17 1.406(11)
C16 C21 1.394(11)
C17 H17 0.9500
C17 C18 1.375(13)
C18 H18 0.9500
C18 C19 1.379(14)
C19 H19 0.9500
C19 C20 1.399(14)
C20 H20 0.9500
C20 C21 1.360(13)
C21 H21 0.9500
C22 C23 1.384(12)
C22 C27 1.389(12)
C23 H23 0.9500
C23 C24 1.342(12)
C24 H24 0.9500
C24 C25 1.396(15)
C25 H25 0.9500
C25 C26 1.363(15)
C26 H26 0.9500
C26 C27 1.377(15)
C27 H27 0.9500
C28 C29 1.390(11)
C28 C33 1.389(11)
C29 H29 0.9500
C29 C30 1.411(11)
C30 H30 0.9500
C30 C31 1.366(13)
C31 H31 0.9500
C31 C32 1.390(13)
C32 H32 0.9500
C32 C33 1.386(12)
C33 H33 0.9500
C34 C35 1.408(11)
C34 C39 1.406(11)
C35 H35 0.9500
C35 C36 1.366(12)
C36 H36 0.9500
C36 C37 1.398(12)
C37 H37 0.9500
C37 C38 1.370(13)
C38 H38 0.9500
C38 C39 1.373(12)
C39 H39 0.9500
C40 C41 1.415(13)
C40 C45 1.363(13)
C41 H41 0.9500
C41 C42 1.374(14)
C42 H42 0.9500
C42 C43 1.368(17)
C43 H43 0.9500
C43 C44 1.379(16)
C44 H44 0.9500
C44 C45 1.386(13)
C45 H45 0.9500
C46 C47 1.474(11)
C46 C51 1.429(11)
C47 C48 1.400(12)
C48 H48 0.9500
C48 C49 1.377(13)
C49 C50 1.417(13)
C49 C52 1.520(13)
C50 H50 0.9500
C50 C51 1.363(13)
C51 C56 1.554(13)
C52 C53 1.484(18)
C52 C54 1.485(17)
C52 C55 1.526(17)
C53 H53D 0.9800
C53 H53E 0.9800
C53 H53F 0.9800
C54 H54D 0.9800
C54 H54E 0.9800
C54 H54F 0.9800
C55 H55D 0.9800
C55 H55E 0.9800
C55 H55F 0.9800
C56 C57 1.518(15)
C56 C58 1.540(14)
C56 C59 1.532(14)
C57 H57D 0.9800
C57 H57E 0.9800
C57 H57F 0.9800
C58 H58D 0.9800
C58 H58E 0.9800
C58 H58F 0.9800
C59 H59D 0.9800
C59 H59E 0.9800
C59 H59F 0.9800
B1 H1 1.0000
Fe1A O1A 2.076(6)
Fe1A N1A 2.058(7)
Fe1A N3A 2.039(6)
Fe1A N5A 2.135(6)
Fe1A N7A 2.025(7)
O1A C46A 1.250(11)
N1A N2A 1.361(10)
N1A C3A 1.356(10)
N2A C1A 1.368(10)
N2A B1A 1.545(10)
N3A C6A 1.384(9)
N4A N3A 1.367(9)
N4A C4A 1.368(10)
N4A B1A 1.566(9)
N5A C9A 1.338(10)
N6A N5A 1.350(9)
N6A C7A 1.376(10)
N6A B1A 1.533(11)
N7A H7A 0.8800
N7A C47A 1.308(11)
C1A C2A 1.398(12)
C1A C10A 1.478(13)
C2A H2A 0.9500
C2A C3A 1.377(13)
C3A C16A 1.464(13)
C4A C5A 1.383(12)
C4A C22A 1.482(13)
C5A H5A 0.9500
C5A C6A 1.374(12)
C6A C28A 1.473(11)
C7A C8A 1.371(11)
C7A C34A 1.473(11)
C8A H8A 0.9500
C8A C9A 1.396(11)
C9A C40A 1.453(12)
C10A C11A 1.370(12)
C10A C15A 1.393(12)
C11A H11A 0.9500
C11A C12A 1.366(14)
C12A H12A 0.9500
C12A C13A 1.412(15)
C13A H13A 0.9500
C13A C14A 1.358(15)
C14A H14A 0.9500
C14A C15A 1.389(14)
C15A H15A 0.9500
C16A C17A 1.409(14)
C16A C21A 1.409(16)
C17A H17A 0.9500
C17A C18A 1.431(18)
C18A H18A 0.9500
C18A C19A 1.35(2)
C19A H19A 0.9500
C19A C20A 1.380(18)
C20A H20A 0.9500
C20A C21A 1.356(14)
C21A H21A 0.9500
C22A C23A 1.396(11)
C22A C27A 1.385(11)
C23A H23A 0.9500
C23A C24A 1.373(12)
C24A H24A 0.9500
C24A C25A 1.372(13)
C25A H25A 0.9500
C25A C26A 1.407(13)
C26A H26A 0.9500
C26A C27A 1.355(13)
C27A H27A 0.9500
C28A C29A 1.414(10)
C28A C33A 1.389(12)
C29A H29A 0.9500
C29A C30A 1.396(13)
C30A H30A 0.9500
C30A C31A 1.387(14)
C31A H31A 0.9500
C31A C32A 1.366(12)
C32A H32A 0.9500
C32A C33A 1.381(12)
C33A H33A 0.9500
C34A C35A 1.385(12)
C34A C39A 1.414(11)
C35A H35A 0.9500
C35A C36A 1.371(13)
C36A H36A 0.9500
C36A C37A 1.429(14)
C37A H37A 0.9500
C37A C38A 1.373(14)
C38A H38A 0.9500
C38A C39A 1.356(13)
C39A H39A 0.9500
C40A C41A 1.403(15)
C40A C45A 1.397(15)
C41A H41A 0.9500
C41A C42A 1.407(18)
C42A H42A 0.9500
C42A C43A 1.35(3)
C43A H43A 0.9500
C43A C44A 1.37(3)
C44A H44A 0.9500
C44A C45A 1.348(17)
C45A H45A 0.9500
C46A C47A 1.472(13)
C46A C51A 1.449(12)
C47A C48A 1.446(12)
C48A H48A 0.9500
C48A C49A 1.313(16)
C49A C50A 1.449(18)
C49A C52A 1.528(16)
C50A H50A 0.9500
C50A C51A 1.386(15)
C51A C56A 1.508(14)
C52A C53A 1.54(3)
C52A C54A 1.64(2)
C52A C55A 1.47(2)
C53A H53A 0.9800
C53A H53B 0.9800
C53A H53C 0.9800
C54A H54A 0.9800
C54A H54B 0.9800
C54A H54C 0.9800
C55A H55A 0.9800
C55A H55B 0.9800
C55A H55C 0.9800
C56A C57A 1.526(13)
C56A C58A 1.540(13)
C56A C59A 1.535(13)
C57A H57A 0.9800
C57A H57B 0.9800
C57A H57C 0.9800
C58A H58A 0.9800
C58A H58B 0.9800
C58A H58C 0.9800
C59A H59A 0.9800
C59A H59B 0.9800
C59A H59C 0.9800
B1A H1A 1.0000
Cl1 C1S 1.813(19)
Cl2 C2S 1.795(19)
C1S H1SA 0.9900
C1S H1SB 0.9900
C1S C2S 1.40(3)
C2S H2SA 0.9900
C2S H2SB 0.9900

loop_
_geom_hbond_atom_site_label_D
_geom_hbond_atom_site_label_H
_geom_hbond_atom_site_label_A
_geom_hbond_distance_DH
_geom_hbond_distance_HA
_geom_hbond_distance_DA
_geom_hbond_angle_DHA
_geom_hbond_site_symmetry_A
N7 H7 F7 0.88 2.17 2.937(10) 145.3 3_676
N7A H7A F4 0.88 2.41 3.043(10) 129.2 1_545

loop_
_geom_torsion_atom_site_label_1
_geom_torsion_atom_site_label_2
_geom_torsion_atom_site_label_3
_geom_torsion_atom_site_label_4
_geom_torsion
Fe1 O1 C46 C47 -0.6(10)
Fe1 O1 C46 C51 -179.0(7)
Fe1 N1 N2 C1 -178.8(5)
Fe1 N1 N2 B1 13.3(8)
Fe1 N1 C3 C2 177.5(6)
Fe1 N1 C3 C16 -4.2(13)
Fe1 N3 C6 C5 -176.1(7)
Fe1 N3 C6 C28 1.0(13)
Fe1 N5 C9 C8 -175.9(6)
Fe1 N5 C9 C40 5.8(13)
Fe1 N7 C47 C46 3.2(10)
Fe1 N7 C47 C48 -176.2(8)
O1 Fe1 N1 N2 128.0(5)
O1 Fe1 N1 C3 -51.5(8)
O1 Fe1 N3 N4 -131.8(5)
O1 Fe1 N3 C6 45.7(9)
O1 Fe1 N5 N6 82.6(14)
O1 Fe1 N5 C9 -100.2(15)
O1 Fe1 N7 C47 -2.8(6)
O1 C46 C47 N7 -1.6(12)
O1 C46 C47 C48 177.9(9)
O1 C46 C51 C50 -176.8(9)
O1 C46 C51 C56 2.7(15)
N1 Fe1 O1 C46 150.0(7)
N1 Fe1 N3 N4 -45.0(5)
N1 Fe1 N3 C6 132.5(9)
N1 Fe1 N5 N6 50.2(5)
N1 Fe1 N5 C9 -132.5(9)
N1 Fe1 N7 C47 -68.0(9)
N1 N2 C1 C2 0.7(9)
N1 N2 C1 C10 -177.6(8)
N1 N2 B1 N4 -66.0(9)
N1 N2 B1 N6 53.9(8)
N1 C3 C16 C17 153.8(8)
N1 C3 C16 C21 -30.0(13)
N2 N1 C3 C2 -2.0(9)
N2 N1 C3 C16 176.3(7)
N2 C1 C2 C3 -1.9(10)
N2 C1 C10 C11 -47.6(14)
N2 C1 C10 C15 129.9(9)
N3 Fe1 O1 C46 -115.6(7)
N3 Fe1 N1 N2 34.4(5)
N3 Fe1 N1 C3 -145.1(8)
N3 Fe1 N5 N6 -44.1(5)
N3 Fe1 N5 C9 133.1(8)
N3 Fe1 N7 C47 85.0(7)
N3 N4 C4 C5 -0.1(9)
N3 N4 C4 C22 175.6(7)
N3 N4 B1 N2 53.2(9)
N3 N4 B1 N6 -64.4(8)
N3 C6 C28 C29 -126.5(9)
N3 C6 C28 C33 55.8(11)
N4 N3 C6 C5 1.5(9)
N4 N3 C6 C28 178.6(7)
N4 C4 C5 C6 1.0(9)
N4 C4 C22 C23 -40.1(12)
N4 C4 C22 C27 144.5(8)
N5 Fe1 O1 C46 117.8(13)
N5 Fe1 N1 N2 -57.6(5)
N5 Fe1 N1 C3 122.9(8)
N5 Fe1 N3 N4 39.8(5)
N5 Fe1 N3 C6 -142.7(9)
N5 Fe1 N7 C47 -173.0(6)
N5 N6 C7 C8 -0.1(9)
N5 N6 C7 C34 178.9(7)
N5 N6 B1 N2 -62.6(8)
N5 N6 B1 N4 58.3(9)
N5 C9 C40 C41 -139.7(9)
N5 C9 C40 C45 42.6(13)
N6 N5 C9 C8 1.5(9)
N6 N5 C9 C40 -176.9(7)
N6 C7 C8 C9 1.0(9)
N6 C7 C34 C35 -48.1(12)
N6 C7 C34 C39 135.9(8)
N7 Fe1 O1 C46 1.8(7)
N7 Fe1 N1 N2 -169.4(5)
N7 Fe1 N1 C3 11.1(11)
N7 Fe1 N3 N4 150.4(5)
N7 Fe1 N3 C6 -32.1(10)
N7 Fe1 N5 N6 -163.9(5)
N7 Fe1 N5 C9 13.3(9)
N7 C47 C48 C49 177.3(9)
C1 N2 B1 N4 129.2(9)
C1 N2 B1 N6 -111.0(9)
C1 C2 C3 N1 2.4(9)
C1 C2 C3 C16 -175.8(8)
C1 C10 C11 C12 178.9(12)
C1 C10 C15 C14 -179.3(9)
C2 C1 C10 C11 134.4(11)
C2 C1 C10 C15 -48.1(14)
C2 C3 C16 C17 -28.3(14)
C2 C3 C16 C21 147.9(9)
C3 N1 N2 C1 0.8(9)
C3 N1 N2 B1 -167.1(7)
C3 C16 C17 C18 175.0(8)
C3 C16 C21 C20 -174.3(9)
C4 N4 N3 Fe1 177.4(5)
C4 N4 N3 C6 -0.9(8)
C4 N4 B1 N2 -115.5(8)
C4 N4 B1 N6 127.0(8)
C4 C5 C6 N3 -1.6(10)
C4 C5 C6 C28 -178.4(8)
C4 C22 C23 C24 -176.8(9)
C4 C22 C27 C26 177.1(9)
C5 C4 C22 C23 134.7(9)
C5 C4 C22 C27 -40.7(12)
C5 C6 C28 C29 50.1(13)
C5 C6 C28 C33 -127.6(10)
C6 C28 C29 C30 -178.7(8)
C6 C28 C33 C32 -179.7(8)
C7 N6 N5 Fe1 177.3(5)
C7 N6 N5 C9 -0.8(8)
C7 N6 B1 N2 122.1(8)
C7 N6 B1 N4 -117.0(8)
C7 C8 C9 N5 -1.5(9)
C7 C8 C9 C40 176.7(8)
C7 C34 C35 C36 -177.8(8)
C7 C34 C39 C38 177.6(8)
C8 C7 C34 C35 130.7(9)
C8 C7 C34 C39 -45.3(12)
C8 C9 C40 C41 42.2(13)
C8 C9 C40 C45 -135.4(10)
C9 C40 C41 C42 179.4(9)
C9 C40 C45 C44 -179.3(9)
C10 C1 C2 C3 176.3(9)
C10 C11 C12 C13 -1(2)
C11 C10 C15 C14 -1.7(14)
C11 C12 C13 C14 0(2)
C12 C13 C14 C15 -1(2)
C13 C14 C15 C10 1.5(17)
C15 C10 C11 C12 1.4(18)
C16 C17 C18 C19 -0.4(15)
C17 C16 C21 C20 2.0(13)
C17 C18 C19 C20 1.7(16)
C18 C19 C20 C21 -1.1(16)
C19 C20 C21 C16 -0.8(15)
C21 C16 C17 C18 -1.3(13)
C22 C4 C5 C6 -174.5(8)
C22 C23 C24 C25 2.8(15)
C23 C22 C27 C26 1.4(13)
C23 C24 C25 C26 -4.3(17)
C24 C25 C26 C27 4.5(18)
C25 C26 C27 C22 -3.2(16)
C27 C22 C23 C24 -1.3(13)
C28 C29 C30 C31 -1.5(15)
C29 C28 C33 C32 2.6(13)
C29 C30 C31 C32 2.4(15)
C30 C31 C32 C33 -0.8(15)
C31 C32 C33 C28 -1.8(13)
C33 C28 C29 C30 -0.9(14)
C34 C7 C8 C9 -178.0(8)
C34 C35 C36 C37 0.9(14)
C35 C34 C39 C38 1.5(13)
C35 C36 C37 C38 0.5(14)
C36 C37 C38 C39 -0.9(14)
C37 C38 C39 C34 -0.1(14)
C39 C34 C35 C36 -1.9(13)
C40 C41 C42 C43 1.0(17)
C41 C40 C45 C44 3.0(15)
C41 C42 C43 C44 0.9(18)
C42 C43 C44 C45 -0.8(17)
C43 C44 C45 C40 -1.2(17)
C45 C40 C41 C42 -2.8(14)
C46 C47 C48 C49 -2.1(14)
C46 C51 C56 C57 -64.0(12)
C46 C51 C56 C58 56.4(13)
C46 C51 C56 C59 175.3(10)
C47 C46 C51 C50 4.9(13)
C47 C46 C51 C56 -175.6(9)
C47 C48 C49 C50 6.1(14)
C47 C48 C49 C52 -173.0(9)
C48 C49 C50 C51 -4.9(16)
C48 C49 C52 C53 -136.3(14)
C48 C49 C52 C54 103.6(15)
C48 C49 C52 C55 -19.5(16)
C49 C50 C51 C46 -0.8(16)
C49 C50 C51 C56 179.7(10)
C50 C49 C52 C53 44.5(17)
C50 C49 C52 C54 -75.6(15)
C50 C49 C52 C55 161.4(12)
C50 C51 C56 C57 115.5(11)
C50 C51 C56 C58 -124.1(11)
C50 C51 C56 C59 -5.3(15)
C51 C46 C47 N7 176.9(8)
C51 C46 C47 C48 -3.7(14)
C52 C49 C50 C51 174.3(10)
B1 N2 C1 C2 167.0(8)
B1 N2 C1 C10 -11.4(14)
B1 N4 N3 Fe1 6.6(8)
B1 N4 N3 C6 -171.7(6)
B1 N4 C4 C5 169.6(7)
B1 N4 C4 C22 -14.7(12)
B1 N6 N5 Fe1 1.1(8)
B1 N6 N5 C9 -177.0(6)
B1 N6 C7 C8 175.6(7)
B1 N6 C7 C34 -5.4(13)
Fe1A O1A C46A C47A 3.8(10)
Fe1A O1A C46A C51A -175.7(7)
Fe1A N1A N2A C1A 172.0(5)
Fe1A N1A N2A B1A 2.1(9)
Fe1A N1A C3A C2A -170.9(7)
Fe1A N1A C3A C16A 6.4(14)
Fe1A N3A C6A C5A -157.0(6)
Fe1A N3A C6A C28A 26.8(12)
Fe1A N5A C9A C8A -158.6(6)
Fe1A N5A C9A C40A 24.2(13)
Fe1A N7A C47A C46A -1.4(10)
Fe1A N7A C47A C48A -174.9(8)
O1A Fe1A N1A N2A 137.1(6)
O1A Fe1A N1A C3A -53.2(9)
O1A Fe1A N3A N4A -130.8(5)
O1A Fe1A N3A C6A 27.0(8)
O1A Fe1A N5A N6A 149.7(16)
O1A Fe1A N5A C9A -48(2)
O1A Fe1A N7A C47A 2.5(6)
O1A C46A C47A N7A -1.7(12)
O1A C46A C47A C48A 172.2(9)
O1A C46A C51A C50A -175.2(10)
O1A C46A C51A C56A -0.2(15)
N1A Fe1A O1A C46A 146.4(6)
N1A Fe1A N3A N4A -34.9(5)
N1A Fe1A N3A C6A 122.9(8)
N1A Fe1A N5A N6A 58.4(5)
N1A Fe1A N5A C9A -139.3(8)
N1A Fe1A N7A C47A -75.8(9)
N1A N2A C1A C2A 1.6(9)
N1A N2A C1A C10A -178.6(7)
N1A N2A B1A N4A -60.1(10)
N1A N2A B1A N6A 58.2(9)
N1A C3A C16A C17A 147.1(9)
N1A C3A C16A C21A -35.6(13)
N2A N1A C3A C2A -0.6(10)
N2A N1A C3A C16A 176.6(8)
N2A C1A C2A C3A -1.9(9)
N2A C1A C10A C11A -44.1(12)
N2A C1A C10A C15A 136.6(8)
N3A Fe1A O1A C46A -119.0(6)
N3A Fe1A N1A N2A 40.5(6)
N3A Fe1A N1A C3A -149.8(9)
N3A Fe1A N5A N6A -35.4(5)
N3A Fe1A N5A C9A 126.9(8)
N3A Fe1A N7A C47A 93.0(7)
N3A N4A C4A C5A 0.7(9)
N3A N4A C4A C22A 177.2(7)
N3A N4A B1A N2A 66.8(9)
N3A N4A B1A N6A -51.6(9)
N3A C6A C28A C29A -139.5(8)
N3A C6A C28A C33A 45.0(11)
N4A N3A C6A C5A 2.2(9)
N4A N3A C6A C28A -174.0(7)
N4A C4A C5A C6A 0.7(9)
N4A C4A C22A C23A -46.0(11)
N4A C4A C22A C27A 136.2(8)
N5A Fe1A O1A C46A 56(2)
N5A Fe1A N1A N2A -50.7(6)
N5A Fe1A N1A C3A 118.9(9)
N5A Fe1A N3A N4A 49.9(5)
N5A Fe1A N3A C6A -152.3(8)
N5A Fe1A N7A C47A -170.7(6)
N5A N6A C7A C8A -0.1(8)
N5A N6A C7A C34A -177.6(7)
N5A N6A B1A N2A -48.1(9)
N5A N6A B1A N4A 70.0(9)
N5A C9A C40A C41A -139.2(9)
N5A C9A C40A C45A 41.0(12)
N6A N5A C9A C8A 4.0(9)
N6A N5A C9A C40A -173.1(7)
N6A C7A C8A C9A 2.5(9)
N6A C7A C34A C35A -59.2(11)
N6A C7A C34A C39A 121.0(9)
N7A Fe1A O1A C46A -3.5(6)
N7A Fe1A N1A N2A -149.5(6)
N7A Fe1A N1A C3A 20.1(13)
N7A Fe1A N3A N4A 150.8(5)
N7A Fe1A N3A C6A -51.4(8)
N7A Fe1A N5A N6A -152.3(5)
N7A Fe1A N5A C9A 10.0(8)
N7A C47A C48A C49A 178.7(11)
C1A N2A B1A N4A 132.4(8)
C1A N2A B1A N6A -109.2(9)
C1A C2A C3A N1A 1.6(10)
C1A C2A C3A C16A -175.3(9)
C1A C10A C11A C12A 177.7(8)
C1A C10A C15A C14A 179.7(8)
C2A C1A C10A C11A 135.7(9)
C2A C1A C10A C15A -43.6(12)
C2A C3A C16A C17A -36.4(15)
C2A C3A C16A C21A 141.0(10)
C3A N1A N2A C1A -0.6(9)
C3A N1A N2A B1A -170.4(7)
C3A C16A C17A C18A 179.6(9)
C3A C16A C21A C20A -178.0(9)
C4A N4A N3A Fe1A 162.2(5)
C4A N4A N3A C6A -1.8(8)
C4A N4A B1A N2A -105.8(9)
C4A N4A B1A N6A 135.7(8)
C4A C5A C6A N3A -1.8(9)
C4A C5A C6A C28A 173.9(8)
C4A C22A C23A C24A -179.0(7)
C4A C22A C27A C26A 179.5(8)
C5A C4A C22A C23A 129.7(9)
C5A C4A C22A C27A -48.0(12)
C5A C6A C28A C29A 45.2(13)
C5A C6A C28A C33A -130.2(10)
C6A C28A C29A C30A -176.8(7)
C6A C28A C33A C32A 176.8(8)
C7A N6A N5A Fe1A 164.9(5)
C7A N6A N5A C9A -2.5(8)
C7A N6A B1A N2A 129.9(8)
C7A N6A B1A N4A -111.9(9)
C7A C8A C9A N5A -4.0(9)
C7A C8A C9A C40A 172.7(9)
C7A C34A C35A C36A 178.7(8)
C7A C34A C39A C38A -179.1(8)
C8A C7A C34A C35A 123.8(10)
C8A C7A C34A C39A -56.0(12)
C8A C9A C40A C41A 44.4(14)
C8A C9A C40A C45A -135.4(10)
C9A C40A C41A C42A 176.2(9)
C9A C40A C45A C44A -177.5(10)
C10A C1A C2A C3A 178.3(8)
C10A C11A C12A C13A 2.5(14)
C11A C10A C15A C14A 0.4(12)
C11A C12A C13A C14A 0.6(14)
C12A C13A C14A C15A -3.1(14)
C13A C14A C15A C10A 2.7(14)
C15A C10A C11A C12A -2.9(13)
C16A C17A C18A C19A -1.8(19)
C17A C16A C21A C20A -0.5(15)
C17A C18A C19A C20A 0(2)
C18A C19A C20A C21A 2.2(19)
C19A C20A C21A C16A -1.8(17)
C21A C16A C17A C18A 2.1(14)
C22A C4A C5A C6A -175.6(7)
C22A C23A C24A C25A -1.2(13)
C23A C22A C27A C26A 1.7(13)
C23A C24A C25A C26A 3.1(14)
C24A C25A C26A C27A -2.6(14)
C25A C26A C27A C22A 0.2(14)
C27A C22A C23A C24A -1.2(11)
C28A C29A C30A C31A -0.1(13)
C29A C28A C33A C32A 1.5(13)
C29A C30A C31A C32A 1.3(14)
C30A C31A C32A C33A -1.2(14)
C31A C32A C33A C28A -0.2(14)
C33A C28A C29A C30A -1.4(12)
C34A C7A C8A C9A 179.8(8)
C34A C35A C36A C37A 0.1(14)
C35A C34A C39A C38A 1.1(12)
C35A C36A C37A C38A 1.7(15)
C36A C37A C38A C39A -2.2(15)
C37A C38A C39A C34A 0.8(14)
C39A C34A C35A C36A -1.5(12)
C40A C41A C42A C43A 3.3(19)
C41A C40A C45A C44A 2.7(15)
C41A C42A C43A C44A -1(2)
C42A C43A C44A C45A -1(2)
C43A C44A C45A C40A -0.3(19)
C45A C40A C41A C42A -4.0(14)
C46A C47A C48A C49A 5.6(16)
C46A C51A C56A C57A -66.4(12)
C46A C51A C56A C58A 55.6(12)
C46A C51A C56A C59A 174.8(9)
C47A C46A C51A C50A 5.3(14)
C47A C46A C51A C56A -179.7(8)
C47A C48A C49A C50A 0(2)
C47A C48A C49A C52A -173.4(13)
C48A C49A C50A C51A -3(2)
C48A C49A C52A C53A -123(2)
C48A C49A C52A C54A 109.1(17)
C48A C49A C52A C55A -8(2)
C49A C50A C51A C46A -0.2(18)
C49A C50A C51A C56A -175.1(12)
C50A C49A C52A C53A 63(2)
C50A C49A C52A C54A -64.4(19)
C50A C49A C52A C55A 178.4(14)
C50A C51A C56A C57A 108.3(12)
C50A C51A C56A C58A -129.7(11)
C50A C51A C56A C59A -10.6(15)
C51A C46A C47A N7A 177.9(8)
C51A C46A C47A C48A -8.2(13)
C52A C49A C50A C51A 171.0(14)
B1A N2A C1A C2A 170.0(8)
B1A N2A C1A C10A -10.2(13)
B1A N4A N3A Fe1A -11.8(8)
B1A N4A N3A C6A -175.8(6)
B1A N4A C4A C5A 173.8(7)
B1A N4A C4A C22A -9.7(13)
B1A N6A N5A Fe1A -16.6(8)
B1A N6A N5A C9A 175.9(7)
B1A N6A C7A C8A -178.3(7)
B1A N6A C7A C34A 4.1(12)
Cl1 C1S C2S Cl2 -64(2)

loop_
_diffrn_oxdiff_twin_id
_diffrn_oxdiff_twin_ratio
_diffrn_oxdiff_twin_reflns_isolated
_diffrn_oxdiff_twin_reflns_overlapped
1 0.5218 6720 55852
2 0.4782 6738 55852
